data_4114023
loop_
_publ_author_name
'Xiang Lin'
'Dan M. J. Doble'
'Alexander J. Blake'
'Andrew Harrison'
'Claire Wilson'
'Martin Schr\"oder'

_publ_section_title
;
 Cationic Assembly of Metal Complex Aggregates: Structural Diversity,
 Solution Stability, and Magnetic Properties
;
_journal_name_full 'Journal of the American Chemical Society'
_journal_page_first 9476
_journal_page_last 9483
_journal_paper_doi 10.1021/ja0341438
_journal_volume 125
_journal_year 2003
_chemical_formula_sum 'C92.5 H150.3 Cl4 N18 Na4 Ni9 O61.65'
_chemical_formula_weight 3263.16
_chemical_name_systematic
; 
 ? 
;
_space_group_IT_number 14
_symmetry_cell_setting monoclinic
_symmetry_space_group_name_Hall '-P 2yn'
_symmetry_space_group_name_H-M 'P 1 21/n 1'
_atom_sites_solution_hydrogens '-CH2- placed geometrically, -CH3 located in delta-F'
_atom_sites_solution_primary direct
_atom_sites_solution_secondary 'difference Fourier synthesis'
_audit_creation_method SHELXL-97
_cell_angle_alpha 90.00
_cell_angle_beta 100.22(3)
_cell_angle_gamma 90.00
_cell_formula_units_Z 4
_cell_length_a 17.735(4)
_cell_length_b 27.149(5)
_cell_length_c 28.936(6)
_cell_measurement_reflns_used 220
_cell_measurement_temperature 150(2)
_cell_measurement_theta_max 26
_cell_measurement_theta_min 0
_cell_volume 13711(5)
_computing_cell_refinement 'IPDS (1995)'
_computing_data_collection 'IPDS (1995)'
_computing_data_reduction 'IPDS (1995)'
_computing_molecular_graphics 'SHELXTL/PC (Version 5.03, Sheldrick 1994)'
_computing_publication_material 'SHELXL-97 (Sheldrick, 1997)'
_computing_structure_refinement 'SHELXL-97 (Sheldrick, 1997)'
_computing_structure_solution 'SHELXS-97 (Sheldrick, 1990)'
_diffrn_ambient_temperature 150(2)
_diffrn_measured_fraction_theta_full 0.919
_diffrn_measured_fraction_theta_max 0.919
_diffrn_measurement_device_type 'Stoe Imaging Plate Diffractometer System'
_diffrn_measurement_method 'area detector'
_diffrn_radiation_monochromator graphite
_diffrn_radiation_source 'fine-focus sealed tube'
_diffrn_radiation_type MoK\a
_diffrn_radiation_wavelength 0.71073
_diffrn_reflns_av_R_equivalents 0.109
_diffrn_reflns_av_sigmaI/netI 0.076
_diffrn_reflns_limit_h_max 21
_diffrn_reflns_limit_h_min -21
_diffrn_reflns_limit_k_max 31
_diffrn_reflns_limit_k_min -33
_diffrn_reflns_limit_l_max 35
_diffrn_reflns_limit_l_min -35
_diffrn_reflns_number 78620
_diffrn_reflns_theta_full 26.13
_diffrn_reflns_theta_max 26.13
_diffrn_reflns_theta_min 2.07
_diffrn_standards_decay_% none
_exptl_absorpt_coefficient_mu 1.395
_exptl_absorpt_correction_type numerical
_exptl_absorpt_process_details '(HABITUS; Herrendorf, 1995)'
_exptl_crystal_colour purple
_exptl_crystal_density_diffrn 1.581
_exptl_crystal_F_000 6754
_refine_diff_density_max 0.84
_refine_diff_density_min -0.95
_refine_diff_density_rms 0.11
_refine_ls_extinction_coef 0.00114(13)
_refine_ls_extinction_expression Fc^*^=kFc[1+0.001xFc^2^\l^3^/sin(2\q)]^-1/4^
_refine_ls_extinction_method SHELXL
_refine_ls_goodness_of_fit_ref 1.04
_refine_ls_hydrogen_treatment 'riding models'
_refine_ls_matrix_type fullcycle
_refine_ls_number_parameters 1752
_refine_ls_number_reflns 25638
_refine_ls_number_restraints 610
_refine_ls_restrained_S_all 1.08
_refine_ls_R_factor_all 0.0678
_refine_ls_R_factor_gt 0.0549
_refine_ls_shift/su_max 0.08
_refine_ls_shift/su_mean 0.00
_refine_ls_structure_factor_coef Fsqd
_refine_ls_weighting_details 'w=1/[\s^2^(Fo^2^)+(0.098P)^2^+3.821P] where P=(Fo^2^+2Fc^2^)/3'
_refine_ls_weighting_scheme calc
_refine_ls_wR_factor_gt 0.153
_refine_ls_wR_factor_ref 0.163
_reflns_number_gt 20268
_reflns_number_total 25638
_reflns_threshold_expression >2sigma(I)
_cod_data_source_file ja0341438si20030113_122949_12.cif
_cod_data_source_block NIADPV_Compound_12
_cod_depositor_comments
;
The following automatic conversions were performed:

'_refine_ls_weighting_scheme' value 'calc
w=1/[\s^2^(Fo^2^)+(0.098P)^2^+3.821P] where P=(Fo^2^+2Fc^2^)/3' was
changed to 'calc'. New tag '_refine_ls_weighting_details' was
created. The value of the new tag was set to
'w=1/[\s^2^(Fo^2^)+(0.098P)^2^+3.821P] where P=(Fo^2^+2Fc^2^)/3'.

Automatic conversion script
Id: cif_fix_values 3143 2015-03-26 13:38:13Z robertas 

The following automatic conversions were performed:

'_atom_sites_solution_primary' value 'direct methods' was changed to
'direct'.

Automatic conversion script
Id: cif_fix_values 6452 2018-10-05 10:23:21Z andrius 
;
_cod_database_code 4114023

loop_
_symmetry_equiv_pos_as_xyz
'x, y, z'
'-x+1/2, y+1/2, -z+1/2'
'-x, -y, -z'
'x-1/2, -y-1/2, z-1/2'

loop_
_atom_site_label
_atom_site_type_symbol
_atom_site_fract_x
_atom_site_fract_y
_atom_site_fract_z
_atom_site_U_iso_or_equiv
_atom_site_adp_type
_atom_site_occupancy
_atom_site_calc_flag
_atom_site_refinement_flags
_atom_site_disorder_assembly
_atom_site_disorder_group
Ni1 Ni 0.06698(3) 0.693006(17) 0.891143(18) 0.03039(12) Uani 1 d . . .
Ni2 Ni 0.59272(3) 0.732194(17) 0.915567(17) 0.02999(12) Uani 1 d . . .
Ni3 Ni 0.16835(3) 0.842019(17) 0.790416(16) 0.02957(12) Uani 1 d . . .
Ni4 Ni 0.13919(3) 0.867575(16) 0.970507(17) 0.02723(12) Uani 1 d . . .
Ni5 Ni 0.39619(3) 0.717618(17) 0.758886(16) 0.02935(12) Uani 1 d . . .
Ni6 Ni 0.44727(3) 0.858434(17) 1.016864(16) 0.02705(12) Uani 1 d . . .
Ni7 Ni 0.25815(3) 0.702956(16) 1.048077(17) 0.03014(12) Uani 1 d . . .
Ni8 Ni 0.34744(3) 0.605631(16) 0.903914(17) 0.02918(12) Uani 1 d . . .
Ni9 Ni 0.47186(3) 0.893517(16) 0.835510(16) 0.02804(12) Uani 1 d . . .
Na1 Na 0.30484(9) 0.88070(6) 0.90450(5) 0.0360(3) Uani 1 d . . .
Na2 Na 0.23221(10) 0.70412(6) 0.82405(6) 0.0414(4) Uani 1 d . . .
Na3 Na 0.42498(10) 0.77771(6) 0.86839(6) 0.0435(4) Uani 1 d . . .
Na4 Na 0.22301(11) 0.75362(7) 0.94211(6) 0.0457(4) Uani 1 d . . .
C11 C -0.0703(3) 0.61666(19) 0.85460(19) 0.0565(13) Uani 1 d . . .
H11A H -0.0242 0.5996 0.8477 0.068 Uiso 1 calc R . .
H11B H -0.1146 0.5948 0.8440 0.068 Uiso 1 calc R . .
C2A C -0.0613(3) 0.62237(19) 0.90743(19) 0.0547(12) Uani 1 d . . .
H2A1 H -0.1050 0.6417 0.9148 0.066 Uiso 1 calc R . .
H2A2 H -0.0630 0.5894 0.9218 0.066 Uiso 1 calc R . .
N3A N 0.0102(2) 0.64683(12) 0.92821(13) 0.0383(8) Uani 1 d . . .
C4A C 0.0424(3) 0.64020(16) 0.97041(18) 0.0467(11) Uani 1 d . . .
C5A C 0.1177(2) 0.66902(14) 0.98480(15) 0.0371(9) Uani 1 d . . .
O6A O 0.13960(16) 0.69335(9) 0.95296(10) 0.0332(6) Uani 1 d . . .
O7A O 0.15121(19) 0.66646(11) 1.02624(11) 0.0457(7) Uani 1 d . . .
C8A C 0.0143(4) 0.6081(3) 1.0056(2) 0.0776(19) Uani 1 d . . .
H8A1 H 0.0030 0.5752 0.9922 0.116 Uiso 1 calc R . .
H8A2 H -0.0324 0.6223 1.0138 0.116 Uiso 1 calc R . .
H8A3 H 0.0537 0.6056 1.0338 0.116 Uiso 1 calc R . .
C2B C -0.0813(3) 0.6623(2) 0.82580(18) 0.0539(12) Uani 1 d . . .
H2B1 H -0.0946 0.6531 0.7922 0.065 Uiso 1 calc R . .
H2B2 H -0.1249 0.6811 0.8340 0.065 Uiso 1 calc R . .
N3B N -0.0123(2) 0.69421(13) 0.83275(12) 0.0364(7) Uani 1 d . . .
C4B C -0.0024(3) 0.72776(16) 0.80461(15) 0.0402(9) Uani 1 d . . .
C5B C 0.0729(2) 0.75630(14) 0.81774(14) 0.0324(8) Uani 1 d . . .
O6B O 0.12175(16) 0.73932(9) 0.85064(9) 0.0322(6) Uani 1 d . . .
O7B O 0.07863(17) 0.79415(10) 0.79407(10) 0.0378(6) Uani 1 d . . .
C8B C -0.0567(4) 0.7421(3) 0.7613(2) 0.0791(19) Uani 1 d . . .
H8B1 H -0.0767 0.7124 0.7442 0.119 Uiso 1 calc R . .
H8B2 H -0.0299 0.7623 0.7414 0.119 Uiso 1 calc R . .
H8B3 H -0.0992 0.7610 0.7700 0.119 Uiso 1 calc R . .
C12 C 0.7521(3) 0.6751(2) 0.9498(2) 0.0617(14) Uani 1 d . . .
H12A H 0.7127 0.6519 0.9569 0.074 Uiso 1 calc R . .
H12B H 0.8027 0.6593 0.9598 0.074 Uiso 1 calc R . .
C2C C 0.7399(3) 0.6826(2) 0.89717(18) 0.0531(12) Uani 1 d . . .
H2C1 H 0.7740 0.7093 0.8899 0.064 Uiso 1 calc R . .
H2C2 H 0.7540 0.6520 0.8821 0.064 Uiso 1 calc R . .
N3C N 0.6600(2) 0.69527(13) 0.87759(13) 0.0389(8) Uani 1 d . . .
C4C C 0.6288(3) 0.68530(16) 0.83621(16) 0.0402(9) Uani 1 d . . .
C5C C 0.5452(2) 0.70204(14) 0.82324(14) 0.0342(8) Uani 1 d . . .
O6C O 0.51773(16) 0.72378(9) 0.85489(9) 0.0318(6) Uani 1 d . . .
O7C O 0.51040(17) 0.69370(10) 0.78275(10) 0.0382(6) Uani 1 d . . .
C8C C 0.6658(3) 0.6599(2) 0.80011(19) 0.0635(15) Uani 1 d . . .
H8C1 H 0.6985 0.6833 0.7871 0.095 Uiso 1 calc R . .
H8C2 H 0.6262 0.6474 0.7749 0.095 Uiso 1 calc R . .
H8C3 H 0.6970 0.6324 0.8148 0.095 Uiso 1 calc R . .
C2D C 0.7492(3) 0.72082(18) 0.97912(16) 0.0442(10) Uani 1 d . . .
H2D1 H 0.7678 0.7128 1.0126 0.053 Uiso 1 calc R . .
H2D2 H 0.7836 0.7461 0.9696 0.053 Uiso 1 calc R . .
N3D N 0.67116(19) 0.74072(12) 0.97365(11) 0.0321(7) Uani 1 d . . .
C4D C 0.6504(2) 0.76908(13) 1.00384(14) 0.0313(8) Uani 1 d . . .
C5D C 0.5680(2) 0.78807(13) 0.99031(13) 0.0294(8) Uani 1 d . . .
O6D O 0.52793(15) 0.77091(9) 0.95392(9) 0.0313(5) Uani 1 d . . .
O7D O 0.54762(16) 0.81949(10) 1.01715(9) 0.0357(6) Uani 1 d . . .
C8D C 0.6983(3) 0.78629(18) 1.04807(16) 0.0476(11) Uani 1 d . . .
H8D1 H 0.7326 0.7597 1.0616 0.071 Uiso 1 calc R . .
H8D2 H 0.6653 0.7959 1.0703 0.071 Uiso 1 calc R . .
H8D3 H 0.7289 0.8147 1.0415 0.071 Uiso 1 calc R . .
C13 C 0.0318(4) 0.8827(2) 0.7067(2) 0.0483(14) Uiso 0.75 d P A 1
H13A H 0.0045 0.8555 0.7194 0.058 Uiso 0.75 calc PR A 1
H13B H -0.0045 0.8976 0.6804 0.058 Uiso 0.75 calc PR A 1
C13' C 0.0819(13) 0.9078(7) 0.7022(7) 0.052(4) Uiso 0.25 d P A 2
H13C H 0.0465 0.9230 0.6757 0.062 Uiso 0.25 calc PR A 2
H13D H 0.1310 0.9259 0.7046 0.062 Uiso 0.25 calc PR A 2
C2E C 0.0962(3) 0.8614(2) 0.68736(16) 0.0560(13) Uani 1 d . . .
H2EA H 0.0752 0.8415 0.6594 0.067 Uiso 0.75 calc PR B 1
H2EB H 0.1262 0.8886 0.6768 0.067 Uiso 0.75 calc PR B 1
H2EA H 0.1178 0.8645 0.6582 0.067 Uiso 0.25 calc PR B 2
H2EB H 0.0467 0.8440 0.6791 0.067 Uiso 0.25 calc PR B 2
N3E N 0.1477(2) 0.83069(13) 0.72005(11) 0.0374(7) Uani 1 d . . .
C4E C 0.1856(3) 0.79553(16) 0.70645(14) 0.0381(9) Uani 1 d . . .
C5E C 0.2422(2) 0.77039(14) 0.74506(13) 0.0325(8) Uani 1 d . . .
O6E O 0.24048(16) 0.78248(9) 0.78684(9) 0.0313(6) Uani 1 d . . .
O7E O 0.28630(17) 0.74021(11) 0.73172(10) 0.0383(6) Uani 1 d . . .
C8E C 0.1828(4) 0.7764(2) 0.65796(16) 0.0673(16) Uani 1 d . . .
H8E1 H 0.1334 0.7850 0.6386 0.101 Uiso 1 calc R . .
H8E2 H 0.1887 0.7405 0.6590 0.101 Uiso 1 calc R . .
H8E3 H 0.2243 0.7911 0.6444 0.101 Uiso 1 calc R . .
C2F C 0.0514(3) 0.92118(19) 0.74466(17) 0.0563(13) Uani 1 d . . .
H2FA H 0.0823 0.9475 0.7334 0.068 Uiso 0.75 calc PR C 1
H2FB H 0.0035 0.9363 0.7511 0.068 Uiso 0.75 calc PR C 1
H2FA H 0.0515 0.9575 0.7475 0.068 Uiso 0.25 calc PR C 2
H2FB H -0.0025 0.9100 0.7408 0.068 Uiso 0.25 calc PR C 2
N3F N 0.0940(2) 0.90039(12) 0.78806(12) 0.0377(8) Uani 1 d . . .
C4F C 0.0900(3) 0.91888(14) 0.82773(15) 0.0369(9) Uani 1 d . . .
C5F C 0.1367(2) 0.89229(13) 0.86929(13) 0.0293(8) Uani 1 d . . .
O6F O 0.18336(16) 0.85976(9) 0.86093(9) 0.0316(6) Uani 1 d . . .
O7F O 0.12513(17) 0.90550(10) 0.90812(9) 0.0362(6) Uani 1 d . . .
C8F C 0.0449(4) 0.96365(19) 0.83693(19) 0.0600(14) Uani 1 d . . .
H8F1 H 0.0339 0.9837 0.8084 0.090 Uiso 1 calc R . .
H8F2 H 0.0747 0.9830 0.8623 0.090 Uiso 1 calc R . .
H8F3 H -0.0034 0.9533 0.8460 0.090 Uiso 1 calc R . .
C14 C 0.0299(2) 0.93156(15) 1.02670(16) 0.0406(9) Uani 1 d . . .
H14A H -0.0046 0.9529 1.0414 0.049 Uiso 1 calc R . .
H14B H 0.0435 0.9029 1.0477 0.049 Uiso 1 calc R . .
C2G C -0.0143(3) 0.91299(16) 0.98037(18) 0.0462(10) Uani 1 d . . .
H2G1 H -0.0669 0.9039 0.9841 0.055 Uiso 1 calc R . .
H2G2 H -0.0179 0.9395 0.9565 0.055 Uiso 1 calc R . .
N3G N 0.02395(19) 0.87005(12) 0.96438(12) 0.0350(7) Uani 1 d . . .
C4G C -0.0125(3) 0.83270(16) 0.94489(18) 0.0439(10) Uani 1 d . . .
C5G C 0.0406(2) 0.79291(14) 0.93010(14) 0.0335(8) Uani 1 d . . .
O6G O 0.11032(16) 0.80267(9) 0.93584(9) 0.0310(5) Uani 1 d . . .
O7G O 0.00829(16) 0.75429(10) 0.91275(10) 0.0360(6) Uani 1 d . . .
C8G C -0.0966(3) 0.8249(2) 0.9357(3) 0.100(3) Uani 1 d . . .
H8G1 H -0.1165 0.8294 0.9649 0.150 Uiso 1 calc R . .
H8G2 H -0.1079 0.7913 0.9239 0.150 Uiso 1 calc R . .
H8G3 H -0.1208 0.8487 0.9123 0.150 Uiso 1 calc R . .
C2H C 0.1021(2) 0.96000(14) 1.02452(17) 0.0413(10) Uani 1 d . . .
H2H1 H 0.0901 0.9872 1.0016 0.050 Uiso 1 calc R . .
H2H2 H 0.1213 0.9747 1.0557 0.050 Uiso 1 calc R . .
N3H N 0.16229(19) 0.92901(11) 1.01081(11) 0.0310(7) Uani 1 d . . .
C4H C 0.2320(2) 0.93349(12) 1.02914(13) 0.0290(8) Uani 1 d . . .
C5H C 0.2866(2) 0.89822(13) 1.00971(13) 0.0283(8) Uani 1 d . . .
O6H O 0.25688(15) 0.86958(9) 0.97710(9) 0.0285(5) Uani 1 d . . .
O7H O 0.35565(16) 0.90184(10) 1.02672(10) 0.0358(6) Uani 1 d . . .
C8H C 0.2639(3) 0.96858(16) 1.06736(16) 0.0418(10) Uani 1 d . . .
H8H1 H 0.2510 1.0024 1.0570 0.063 Uiso 1 calc R . .
H8H2 H 0.3197 0.9649 1.0748 0.063 Uiso 1 calc R . .
H8H3 H 0.2419 0.9614 1.0954 0.063 Uiso 1 calc R . .
C15 C 0.4428(5) 0.6739(3) 0.6627(3) 0.0348(16) Uiso 0.50 d P D 1
H15A H 0.4907 0.6674 0.6852 0.042 Uiso 0.50 calc PR D 1
H15B H 0.4506 0.6618 0.6316 0.042 Uiso 0.50 calc PR D 1
C15' C 0.3704(7) 0.6890(4) 0.6502(4) 0.061(3) Uiso 0.50 d P D 2
H15C H 0.3659 0.6795 0.6168 0.073 Uiso 0.50 calc PR D 2
H15D H 0.3213 0.7048 0.6535 0.073 Uiso 0.50 calc PR D 2
C2I C 0.3768(3) 0.64274(18) 0.67809(15) 0.0503(12) Uani 1 d . . .
H2IA H 0.3270 0.6523 0.6590 0.060 Uiso 0.50 calc PR E 1
H2IB H 0.3853 0.6073 0.6727 0.060 Uiso 0.50 calc PR E 1
H2IA H 0.3340 0.6206 0.6650 0.060 Uiso 0.50 calc PR E 2
H2IB H 0.4253 0.6260 0.6752 0.060 Uiso 0.50 calc PR E 2
N3I N 0.3752(2) 0.65121(12) 0.72774(12) 0.0364(7) Uani 1 d . . .
C4I C 0.3609(2) 0.61740(15) 0.75474(15) 0.0364(9) Uani 1 d . . .
C5I C 0.3595(2) 0.63410(13) 0.80495(13) 0.0308(8) Uani 1 d . . .
O6I O 0.35854(16) 0.68007(9) 0.81235(9) 0.0312(6) Uani 1 d . . .
O7I O 0.36017(18) 0.60079(10) 0.83470(10) 0.0377(6) Uani 1 d . . .
C8I C 0.3428(4) 0.56458(16) 0.74217(18) 0.0555(13) Uani 1 d . . .
H8I1 H 0.2954 0.5628 0.7190 0.083 Uiso 1 calc R . .
H8I2 H 0.3365 0.5463 0.7704 0.083 Uiso 1 calc R . .
H8I3 H 0.3849 0.5501 0.7289 0.083 Uiso 1 calc R . .
C2J C 0.4306(3) 0.72757(18) 0.65957(15) 0.0497(12) Uani 1 d . . .
H2JA H 0.4706 0.7424 0.6441 0.060 Uiso 0.50 calc PR F 1
H2JB H 0.3804 0.7341 0.6394 0.060 Uiso 0.50 calc PR F 1
H2JA H 0.4812 0.7124 0.6591 0.060 Uiso 0.50 calc PR F 2
H2JB H 0.4213 0.7525 0.6343 0.060 Uiso 0.50 calc PR F 2
N3J N 0.4322(2) 0.75187(12) 0.70477(11) 0.0362(7) Uani 1 d . . .
C4J C 0.4555(3) 0.79608(15) 0.71294(14) 0.0375(9) Uani 1 d . . .
C5J C 0.4501(2) 0.81450(14) 0.76199(13) 0.0323(8) Uani 1 d . . .
O6J O 0.42026(16) 0.78587(9) 0.78763(9) 0.0321(6) Uani 1 d . . .
O7J O 0.47536(17) 0.85689(10) 0.77271(10) 0.0358(6) Uani 1 d . . .
C8J C 0.4870(4) 0.83052(19) 0.68092(17) 0.0602(14) Uani 1 d . . .
H8J1 H 0.5033 0.8118 0.6555 0.090 Uiso 1 calc R . .
H8J2 H 0.5310 0.8482 0.6986 0.090 Uiso 1 calc R . .
H8J3 H 0.4473 0.8542 0.6676 0.090 Uiso 1 calc R . .
C16 C 0.5271(3) 0.92689(18) 1.10466(16) 0.0479(11) Uani 1 d . . .
H16A H 0.5545 0.9464 1.1314 0.057 Uiso 1 calc R . .
H16B H 0.4737 0.9390 1.0978 0.057 Uiso 1 calc R . .
C2K C 0.5260(3) 0.87376(18) 1.11976(15) 0.0482(11) Uani 1 d . . .
H2K1 H 0.5782 0.8598 1.1224 0.058 Uiso 1 calc R . .
H2K2 H 0.5112 0.8721 1.1511 0.058 Uiso 1 calc R . .
N3K N 0.4721(2) 0.84383(13) 1.08633(11) 0.0360(7) Uani 1 d . . .
C4K C 0.4484(3) 0.80206(16) 1.09783(14) 0.0401(9) Uani 1 d . . .
C5K C 0.3954(2) 0.77581(14) 1.05915(13) 0.0325(8) Uani 1 d . . .
O6K O 0.38689(16) 0.79338(9) 1.01862(9) 0.0324(6) Uani 1 d . . .
O7K O 0.36390(18) 0.73723(10) 1.07149(10) 0.0397(6) Uani 1 d . . .
C8K C 0.4686(4) 0.7774(2) 1.14426(17) 0.0669(16) Uani 1 d . . .
H8K1 H 0.5032 0.7985 1.1658 0.100 Uiso 1 calc R . .
H8K2 H 0.4939 0.7459 1.1405 0.100 Uiso 1 calc R . .
H8K3 H 0.4218 0.7714 1.1571 0.100 Uiso 1 calc R . .
C2L C 0.5639(3) 0.93703(16) 1.06244(14) 0.0391(9) Uani 1 d . . .
H2L1 H 0.5717 0.9729 1.0597 0.047 Uiso 1 calc R . .
H2L2 H 0.6148 0.9209 1.0668 0.047 Uiso 1 calc R . .
N3L N 0.51650(19) 0.91876(11) 1.01918(11) 0.0313(7) Uani 1 d . . .
C4L C 0.5277(2) 0.93316(13) 0.97950(14) 0.0312(8) Uani 1 d . . .
C5L C 0.4735(2) 0.91121(13) 0.93812(13) 0.0286(7) Uani 1 d . . .
O6L O 0.42993(15) 0.87682(9) 0.94645(9) 0.0291(5) Uani 1 d . . .
O7L O 0.47459(17) 0.93042(9) 0.89903(9) 0.0351(6) Uani 1 d . . .
C8L C 0.5897(3) 0.96717(16) 0.97056(16) 0.0432(10) Uani 1 d . . .
H8L1 H 0.5841 0.9990 0.9856 0.065 Uiso 1 calc R . .
H8L2 H 0.5859 0.9719 0.9367 0.065 Uiso 1 calc R . .
H8L3 H 0.6397 0.9529 0.9836 0.065 Uiso 1 calc R . .
C17 C 0.2992(5) 0.6748(3) 1.1582(3) 0.0337(16) Uiso 0.50 d P G 1
H17A H 0.3424 0.6958 1.1527 0.040 Uiso 0.50 calc PR G 1
H17B H 0.3089 0.6652 1.1917 0.040 Uiso 0.50 calc PR G 1
C17' C 0.2248(8) 0.6504(5) 1.1433(5) 0.076(3) Uiso 0.50 d P G 2
H17C H 0.1798 0.6407 1.1197 0.091 Uiso 0.50 calc PR G 2
H17D H 0.2186 0.6355 1.1737 0.091 Uiso 0.50 calc PR G 2
C2M C 0.2979(3) 0.62871(18) 1.12855(16) 0.0536(13) Uani 1 d . . .
H2MA H 0.3426 0.6080 1.1413 0.064 Uiso 0.50 calc PR H 1
H2MB H 0.2510 0.6096 1.1305 0.064 Uiso 0.50 calc PR H 1
H2MA H 0.3439 0.6428 1.1486 0.064 Uiso 0.50 calc PR H 2
H2MB H 0.2988 0.5926 1.1332 0.064 Uiso 0.50 calc PR H 2
N3M N 0.2996(2) 0.63987(12) 1.07933(12) 0.0373(8) Uani 1 d . . .
C4M C 0.3273(3) 0.61091(15) 1.05273(15) 0.0398(9) Uani 1 d . . .
C5M C 0.3218(2) 0.62903(13) 1.00235(14) 0.0320(8) Uani 1 d . . .
O6M O 0.29984(17) 0.67280(9) 0.99367(9) 0.0333(6) Uani 1 d . . .
O7M O 0.33954(18) 0.59880(10) 0.97386(10) 0.0392(7) Uani 1 d . . .
C8M C 0.3647(4) 0.56242(19) 1.0654(2) 0.0735(18) Uani 1 d . . .
H8M1 H 0.3972 0.5647 1.0964 0.110 Uiso 1 calc R . .
H8M2 H 0.3962 0.5535 1.0421 0.110 Uiso 1 calc R . .
H8M3 H 0.3253 0.5372 1.0660 0.110 Uiso 1 calc R . .
C2N C 0.2250(4) 0.7055(2) 1.14831(17) 0.0589(14) Uani 1 d . . .
H2NA H 0.1804 0.6836 1.1481 0.071 Uiso 0.50 calc PR I 1
H2NB H 0.2255 0.7299 1.1738 0.071 Uiso 0.50 calc PR I 1
H2NA H 0.1824 0.7154 1.1643 0.071 Uiso 0.50 calc PR I 2
H2NB H 0.2735 0.7158 1.1684 0.071 Uiso 0.50 calc PR I 2
N3N N 0.2171(2) 0.73119(13) 1.10339(12) 0.0388(8) Uani 1 d . . .
C4N C 0.1819(3) 0.77191(16) 1.09488(15) 0.0414(10) Uani 1 d . . .
C5N C 0.1812(2) 0.79219(14) 1.04576(14) 0.0325(8) Uani 1 d . . .
O6N O 0.21574(16) 0.76762(9) 1.01966(9) 0.0314(6) Uani 1 d . . .
O7N O 0.14595(17) 0.83173(9) 1.03535(10) 0.0355(6) Uani 1 d . . .
C8N C 0.1423(4) 0.8013(2) 1.1269(2) 0.0704(17) Uani 1 d . . .
H8N1 H 0.1425 0.7829 1.1561 0.106 Uiso 1 calc R . .
H8N2 H 0.0893 0.8076 1.1117 0.106 Uiso 1 calc R . .
H8N3 H 0.1691 0.8327 1.1341 0.106 Uiso 1 calc R . .
C18 C 0.3737(4) 0.4883(3) 0.8864(2) 0.0292(14) Uiso 0.50 d P J 1
H18A H 0.3780 0.5019 0.8552 0.035 Uiso 0.50 calc PR J 1
H18B H 0.3803 0.4522 0.8846 0.035 Uiso 0.50 calc PR J 1
C18' C 0.3614(8) 0.4876(5) 0.9263(4) 0.068(3) Uiso 0.50 d P J 2
H18C H 0.3664 0.4514 0.9285 0.082 Uiso 0.50 calc PR J 2
H18D H 0.3515 0.4992 0.9572 0.082 Uiso 0.50 calc PR J 2
C2O C 0.2958(3) 0.49741(15) 0.8939(2) 0.0574(13) Uani 1 d . . .
H2OA H 0.2911 0.4849 0.9254 0.069 Uiso 0.50 calc PR K 1
H2OB H 0.2602 0.4781 0.8705 0.069 Uiso 0.50 calc PR K 1
H2OA H 0.2535 0.4772 0.9019 0.069 Uiso 0.50 calc PR K 2
H2OB H 0.3045 0.4867 0.8625 0.069 Uiso 0.50 calc PR K 2
N3O N 0.2709(2) 0.54947(11) 0.89049(13) 0.0364(7) Uani 1 d . . .
C4O C 0.2018(3) 0.56222(13) 0.88029(15) 0.0363(9) Uani 1 d . . .
C5O C 0.1889(2) 0.61804(14) 0.87946(14) 0.0331(8) Uani 1 d . . .
O6O O 0.24677(16) 0.64577(9) 0.88606(9) 0.0303(5) Uani 1 d . . .
O7O O 0.12021(17) 0.63099(10) 0.87232(11) 0.0415(7) Uani 1 d . . .
C8O C 0.1320(3) 0.53063(17) 0.8690(2) 0.0596(14) Uani 1 d . . .
H8O1 H 0.1471 0.4959 0.8706 0.089 Uiso 1 calc R . .
H8O2 H 0.1049 0.5382 0.8372 0.089 Uiso 1 calc R . .
H8O3 H 0.0981 0.5371 0.8916 0.089 Uiso 1 calc R . .
C2P C 0.4402(3) 0.50780(14) 0.9210(2) 0.0509(12) Uani 1 d . . .
H2PA H 0.4364 0.4959 0.9529 0.061 Uiso 0.50 calc PR L 1
H2PB H 0.4886 0.4950 0.9130 0.061 Uiso 0.50 calc PR L 1
H2PA H 0.4793 0.4953 0.9471 0.061 Uiso 0.50 calc PR L 2
H2PB H 0.4534 0.4955 0.8912 0.061 Uiso 0.50 calc PR L 2
N3P N 0.4423(2) 0.56237(11) 0.92112(12) 0.0356(7) Uani 1 d . . .
C4P C 0.5042(3) 0.58620(14) 0.93463(15) 0.0367(9) Uani 1 d . . .
C5P C 0.4961(2) 0.64245(13) 0.93054(13) 0.0319(8) Uani 1 d . . .
O6P O 0.42975(16) 0.65968(9) 0.91970(9) 0.0321(6) Uani 1 d . . .
O7P O 0.55789(17) 0.66508(10) 0.93821(11) 0.0397(6) Uani 1 d . . .
C8P C 0.5817(3) 0.56548(18) 0.9526(2) 0.0610(14) Uani 1 d . . .
H8P1 H 0.5767 0.5314 0.9627 0.092 Uiso 1 calc R . .
H8P2 H 0.6070 0.5852 0.9794 0.092 Uiso 1 calc R . .
H8P3 H 0.6125 0.5663 0.9277 0.092 Uiso 1 calc R . .
C19 C 0.5566(4) 0.9707(2) 0.7757(2) 0.0405(12) Uiso 0.75 d P M 1
H19A H 0.5540 0.9412 0.7553 0.049 Uiso 0.75 calc PR M 1
H19B H 0.5823 0.9969 0.7604 0.049 Uiso 0.75 calc PR M 1
C19' C 0.5459(12) 0.9940(7) 0.8075(7) 0.051(4) Uiso 0.25 d P M 2
H19C H 0.5316 1.0055 0.8372 0.061 Uiso 0.25 calc PR M 2
H19D H 0.5707 1.0225 0.7949 0.061 Uiso 0.25 calc PR M 2
C2Q C 0.4756(3) 0.98736(16) 0.77614(17) 0.0449(10) Uani 1 d . . .
H2QA H 0.4770 1.0168 0.7964 0.054 Uiso 0.75 calc PR N 1
H2QB H 0.4515 0.9970 0.7439 0.054 Uiso 0.75 calc PR N 1
H2QA H 0.4861 0.9777 0.7449 0.054 Uiso 0.25 calc PR N 2
H2QB H 0.4472 1.0189 0.7725 0.054 Uiso 0.25 calc PR N 2
N3Q N 0.4280(2) 0.94927(11) 0.79321(11) 0.0334(7) Uani 1 d . . .
C4Q C 0.3577(2) 0.94288(14) 0.77521(14) 0.0351(9) Uani 1 d . . .
C5Q C 0.3184(2) 0.90077(13) 0.79717(13) 0.0314(8) Uani 1 d . . .
O6Q O 0.35692(15) 0.87815(9) 0.83123(9) 0.0301(5) Uani 1 d . . .
O7Q O 0.24961(17) 0.89354(10) 0.77965(10) 0.0380(6) Uani 1 d . . .
C8Q C 0.3113(3) 0.9705(2) 0.73547(19) 0.0578(13) Uani 1 d . . .
H8Q1 H 0.3296 1.0045 0.7357 0.087 Uiso 1 calc R . .
H8Q2 H 0.2573 0.9703 0.7389 0.087 Uiso 1 calc R . .
H8Q3 H 0.3165 0.9547 0.7057 0.087 Uiso 1 calc R . .
C2R C 0.6071(3) 0.95842(17) 0.82134(18) 0.0492(11) Uani 1 d . . .
H2RA H 0.6609 0.9559 0.8166 0.059 Uiso 0.75 calc PR O 1
H2RB H 0.6042 0.9851 0.8442 0.059 Uiso 0.75 calc PR O 1
H2RA H 0.6467 0.9738 0.8454 0.059 Uiso 0.25 calc PR O 2
H2RB H 0.6310 0.9511 0.7937 0.059 Uiso 0.25 calc PR O 2
N3R N 0.5836(2) 0.91164(12) 0.84015(12) 0.0344(7) Uani 1 d . . .
C4R C 0.6313(2) 0.88106(15) 0.86276(15) 0.0365(9) Uani 1 d . . .
C5R C 0.5931(2) 0.83433(14) 0.87715(13) 0.0324(8) Uani 1 d . . .
O6R O 0.52083(15) 0.83467(9) 0.87159(9) 0.0309(5) Uani 1 d . . .
O7R O 0.63577(17) 0.79956(10) 0.89314(10) 0.0376(6) Uani 1 d . . .
C8R C 0.7165(3) 0.8862(2) 0.8760(2) 0.0576(13) Uani 1 d . . .
H8R1 H 0.7347 0.9104 0.8554 0.086 Uiso 1 calc R . .
H8R2 H 0.7408 0.8543 0.8725 0.086 Uiso 1 calc R . .
H8R3 H 0.7298 0.8972 0.9086 0.086 Uiso 1 calc R . .
O1W O 0.35134(19) 0.75224(11) 0.92589(11) 0.0274(6) Uani 0.85 d P P 1
O1W' O 0.3294(12) 0.7641(7) 0.9084(7) 0.032(4) Uiso 0.15 d P P 2
O2W O 0.4072(18) 0.7212(11) 0.9701(10) 0.072(7) Uiso 0.15 d P Q 2
Cl1 Cl -0.18933(7) 0.92120(4) 1.04686(5) 0.0516(3) Uani 1 d . . .
O11 O -0.1689(5) 0.9695(2) 1.0578(3) 0.162(4) Uani 1 d . . .
O12 O -0.2081(4) 0.9163(3) 0.9982(2) 0.131(2) Uani 1 d . . .
O13 O -0.1251(3) 0.8903(3) 1.0609(2) 0.138(3) Uani 1 d . . .
O14 O -0.2476(3) 0.90600(16) 1.0705(2) 0.0902(16) Uani 1 d . . .
Cl2 Cl 0.13534(8) 0.63256(5) 0.74284(4) 0.0574(3) Uani 1 d D . .
O21 O 0.1234(4) 0.68406(16) 0.7449(2) 0.1092(19) Uani 1 d D . .
O22 O 0.1630(4) 0.6207(3) 0.70158(15) 0.135(3) Uani 1 d D . .
O23 O 0.0641(3) 0.6098(2) 0.7441(2) 0.1122(19) Uani 1 d D . .
O24 O 0.1936(3) 0.6209(2) 0.78131(14) 0.0960(16) Uani 1 d D . .
Cl3 Cl 0.29932(12) 0.87180(6) 0.58969(7) 0.0861(5) Uani 1 d D . .
O31 O 0.3257(3) 0.82252(14) 0.59112(19) 0.1045(18) Uani 1 d D . .
O32 O 0.3501(6) 0.9020(4) 0.5695(4) 0.155(4) Uiso 0.70 d PD R 1
O34 O 0.2249(4) 0.8741(3) 0.5619(3) 0.103(2) Uiso 0.70 d PD R 1
O33 O 0.2984(6) 0.8871(3) 0.6361(2) 0.118(3) Uiso 0.70 d PD R 1
O32' O 0.3604(8) 0.9052(5) 0.5993(8) 0.063(6) Uiso 0.15 d PD R 2
O33' O 0.2550(12) 0.8780(7) 0.6268(6) 0.059(6) Uiso 0.15 d PD R 2
O34' O 0.2515(12) 0.8843(7) 0.5475(5) 0.070 Uiso 0.15 d PD R 2
O32" O 0.3358(9) 0.9001(5) 0.6274(4) 0.029(3) Uiso 0.15 d PD R 3
O33" O 0.2194(5) 0.8713(8) 0.5896(10) 0.086(9) Uiso 0.15 d PD R 3
O34" O 0.3125(18) 0.8933(7) 0.5470(5) 0.131(15) Uiso 0.15 d PD R 3
O41 O 0.3506(5) 0.5580(4) 1.2295(3) 0.258(6) Uani 1 d D . .
Cl4 Cl 0.2817(3) 0.54738(16) 1.24257(17) 0.1249(15) Uani 0.57 d PD S 1
O42 O 0.2270(7) 0.5854(5) 1.2286(6) 0.203(7) Uiso 0.57 d PD S 1
O43 O 0.2948(8) 0.5433(6) 1.2928(3) 0.177(6) Uiso 0.57 d PD S 1
O44 O 0.2441(10) 0.5038(5) 1.2249(6) 0.255(10) Uiso 0.57 d PD S 1
O5ME O 0.3392(11) 0.6553(7) 1.3011(7) 0.199(7) Uiso 0.57 d PD T 1
C5ME C 0.4146(11) 0.6506(7) 1.3231(6) 0.123(5) Uiso 0.57 d PD T 1
Cl4' Cl 0.3242(4) 0.5862(2) 1.2663(2) 0.132(2) Uani 0.43 d PD S 2
O42' O 0.2440(5) 0.5905(6) 1.2572(5) 0.144(6) Uiso 0.43 d PD S 2
O43' O 0.3484(11) 0.5635(7) 1.3096(4) 0.207(9) Uiso 0.43 d PD S 2
O44' O 0.3559(12) 0.6339(5) 1.2657(8) 0.245(12) Uiso 0.43 d PD S 2
O9ME O 0.2400(13) 0.4486(8) 1.1155(8) 0.174(7) Uiso 0.43 d PD U 2
C9ME C 0.240(2) 0.4767(12) 1.1552(10) 0.176(12) Uiso 0.43 d PD U 2
C6ME C 0.5579(10) 0.5034(5) 0.8307(6) 0.114(5) Uiso 0.60 d PD V 1
O6ME O 0.5415(9) 0.5515(5) 0.8154(5) 0.104(4) Uiso 0.45 d PD V 1
O6M' O 0.620(2) 0.5365(14) 0.8452(15) 0.114(12) Uiso 0.15 d PD V 1
O6M" O 0.5757(14) 0.5273(10) 0.8202(8) 0.157(7) Uiso 0.40 d PD W 2
C6M" C 0.5550(18) 0.5332(11) 0.7727(9) 0.141(9) Uiso 0.40 d PD W 2
O1ME O 0.2774(2) 0.96599(13) 0.90550(14) 0.0640(10) Uani 1 d D . .
C1ME C 0.2829(3) 0.99559(19) 0.86594(18) 0.0543(11) Uiso 1 d D . .
H1M1 H 0.3338 0.9915 0.8576 0.081 Uiso 1 calc R . .
H1M2 H 0.2752 1.0302 0.8734 0.081 Uiso 1 calc R . .
H1M3 H 0.2436 0.9855 0.8394 0.081 Uiso 1 calc R . .
C1ET C 0.0955(7) 0.9349(4) 1.1631(4) 0.149(5) Uani 1 d . . .
H1E1 H 0.1051 0.9645 1.1457 0.223 Uiso 1 calc R . .
H1E2 H 0.0547 0.9415 1.1811 0.223 Uiso 1 calc R . .
H1E3 H 0.0797 0.9079 1.1409 0.223 Uiso 1 calc R . .
C2ET C 0.1629(7) 0.9214(5) 1.1939(3) 0.135(4) Uani 1 d . . .
H2E1 H 0.1777 0.9490 1.2161 0.162 Uiso 1 calc R . .
H2E2 H 0.1512 0.8927 1.2125 0.162 Uiso 1 calc R . .
O3ET O 0.2234(4) 0.9100(2) 1.1739(2) 0.126(2) Uani 1 d . . .
C4ET C 0.2975(7) 0.8964(6) 1.2046(4) 0.157(5) Uani 1 d . . .
H4E1 H 0.3146 0.9244 1.2258 0.189 Uiso 1 calc R . .
H4E2 H 0.2884 0.8681 1.2244 0.189 Uiso 1 calc R . .
C5ET C 0.3527(8) 0.8850(6) 1.1818(6) 0.203(7) Uani 1 d . . .
H5E1 H 0.3437 0.8520 1.1683 0.305 Uiso 1 calc R . .
H5E2 H 0.4019 0.8856 1.2035 0.305 Uiso 1 calc R . .
H5E3 H 0.3539 0.9090 1.1566 0.305 Uiso 1 calc R . .
C2ME C 0.7433(5) 0.7715(4) 0.7703(4) 0.115(3) Uani 1 d D . .
O2ME O 0.6700(6) 0.7918(4) 0.7691(3) 0.190(4) Uani 1 d D . .
C3ME C 0.5215(5) 0.6681(3) 1.0483(3) 0.088(2) Uiso 1 d D . .
O3ME O 0.4843(4) 0.6631(2) 1.0861(2) 0.0789(15) Uiso 0.75 d PD X 1
O3M' O 0.5590(10) 0.6277(6) 1.0644(6) 0.076(4) Uiso 0.25 d PD X 2
O4ME O -0.0252(6) 0.7416(4) 1.0379(4) 0.129(3) Uiso 0.70 d PD Y 1
C4ME C 0.0317(7) 0.7196(4) 1.0755(4) 0.091(3) Uiso 0.70 d PD Y 1
O4M' O -0.0270(15) 0.7087(10) 1.0662(8) 0.136(8) Uiso 0.30 d PD Z 2
C4M' C -0.0707(18) 0.7095(12) 1.0209(9) 0.104(8) Uiso 0.30 d PD Z 2
C7ME C 0.3047(15) 0.9588(8) 0.4797(9) 0.138(7) Uiso 0.50 d PD . .
O7ME O 0.3379(11) 1.0012(7) 0.5010(7) 0.164(6) Uiso 0.50 d PD . .
C8ME C 0.4668(16) 1.0151(9) 0.4116(7) 0.155(9) Uiso 0.50 d PD . .
O8ME O 0.429(3) 1.038(3) 0.3710(14) 0.138(15) Uiso 0.17 d PD A 1
O8M' O 0.453(3) 1.0371(17) 0.3673(10) 0.101(10) Uiso 0.17 d PD . 2
O8M" O 0.474(2) 1.0507(9) 0.3798(9) 0.078(7) Uiso 0.17 d PD A 3
C10M C 0.154(5) 0.504(3) 0.033(2) 0.19(3) Uiso 0.20 d PD . 1
O10M O 0.1101(15) 0.5040(9) 0.0679(9) 0.084(6) Uiso 0.20 d PD . 1
O11M O 0.129(2) 0.5306(14) 0.1060(13) 0.092(9) Uiso 0.15 d PD . 2
C11M C 0.108(6) 0.558(3) 0.142(3) 0.16(3) Uiso 0.15 d PD . 2
C12M C 0.188(5) 0.482(4) 0.048(3) 0.16(3) Uiso 0.15 d PD . 3
O12M O 0.2262(19) 0.4642(11) 0.0130(11) 0.073(7) Uiso 0.15 d PD . 3

loop_
_atom_site_aniso_label
_atom_site_aniso_U_11
_atom_site_aniso_U_22
_atom_site_aniso_U_33
_atom_site_aniso_U_23
_atom_site_aniso_U_13
_atom_site_aniso_U_12
Ni1 0.0243(3) 0.0268(2) 0.0394(3) -0.00175(18) 0.0039(2) -0.00269(17)
Ni2 0.0232(3) 0.0313(2) 0.0345(2) -0.00253(18) 0.0025(2) 0.00488(17)
Ni3 0.0285(3) 0.0305(2) 0.0281(2) 0.00345(18) 0.0003(2) 0.00433(18)
Ni4 0.0242(3) 0.0229(2) 0.0349(2) -0.00138(17) 0.0062(2) 0.00379(16)
Ni5 0.0328(3) 0.0264(2) 0.0291(2) -0.00545(17) 0.0064(2) -0.00020(18)
Ni6 0.0240(3) 0.0290(2) 0.0274(2) -0.00349(17) 0.00228(19) -0.00073(17)
Ni7 0.0361(3) 0.0241(2) 0.0307(2) 0.00501(17) 0.0071(2) 0.00581(18)
Ni8 0.0305(3) 0.0185(2) 0.0384(3) -0.00021(17) 0.0058(2) 0.00330(17)
Ni9 0.0292(3) 0.0236(2) 0.0314(2) 0.00209(17) 0.0058(2) -0.00220(17)
Na1 0.0292(9) 0.0428(8) 0.0357(8) 0.0007(6) 0.0050(7) -0.0001(6)
Na2 0.0401(10) 0.0372(8) 0.0494(9) 0.0106(7) 0.0146(8) 0.0079(7)
Na3 0.0366(10) 0.0423(9) 0.0555(10) -0.0028(7) 0.0187(8) -0.0009(7)
Na4 0.0421(10) 0.0485(9) 0.0508(9) -0.0043(8) 0.0199(8) -0.0102(7)
C11 0.043(3) 0.053(3) 0.071(3) -0.009(2) 0.006(3) -0.024(2)
C2A 0.036(3) 0.055(3) 0.073(3) 0.008(2) 0.010(2) -0.020(2)
N3A 0.0279(19) 0.0355(17) 0.051(2) 0.0003(15) 0.0065(16) -0.0045(13)
C4A 0.040(3) 0.038(2) 0.064(3) 0.007(2) 0.014(2) -0.0067(18)
C5A 0.033(2) 0.0289(18) 0.049(2) 0.0018(16) 0.0063(19) 0.0004(15)
O6A 0.0277(15) 0.0289(13) 0.0415(14) 0.0036(11) 0.0023(12) -0.0026(10)
O7A 0.045(2) 0.0467(17) 0.0440(16) 0.0105(13) 0.0050(14) -0.0079(13)
C8A 0.074(4) 0.089(4) 0.067(3) 0.028(3) 0.001(3) -0.039(3)
C2B 0.035(3) 0.062(3) 0.059(3) -0.001(2) -0.008(2) -0.019(2)
N3B 0.0260(19) 0.0406(18) 0.0412(17) -0.0060(14) 0.0022(15) -0.0054(13)
C4B 0.034(2) 0.050(2) 0.036(2) -0.0068(18) 0.0048(18) -0.0041(18)
C5B 0.026(2) 0.0357(19) 0.0365(19) -0.0054(16) 0.0065(17) 0.0007(15)
O6B 0.0249(15) 0.0340(13) 0.0371(13) 0.0016(11) 0.0036(12) -0.0017(10)
O7B 0.0289(16) 0.0395(15) 0.0429(15) 0.0058(12) 0.0008(13) 0.0004(11)
C8B 0.056(4) 0.122(5) 0.050(3) 0.020(3) -0.015(3) -0.022(4)
C12 0.045(3) 0.069(3) 0.070(3) -0.001(3) 0.006(3) 0.031(2)
C2C 0.026(3) 0.075(3) 0.057(3) -0.011(2) 0.003(2) 0.017(2)
N3C 0.0254(19) 0.0446(19) 0.0474(19) -0.0051(15) 0.0082(16) 0.0078(14)
C4C 0.033(2) 0.040(2) 0.048(2) -0.0091(18) 0.0095(19) 0.0069(17)
C5C 0.038(2) 0.0286(17) 0.0366(19) -0.0043(15) 0.0079(18) 0.0040(15)
O6C 0.0269(15) 0.0329(13) 0.0347(13) -0.0050(11) 0.0026(11) 0.0025(10)
O7C 0.0355(17) 0.0407(15) 0.0375(14) -0.0091(12) 0.0044(13) 0.0038(11)
C8C 0.049(3) 0.085(4) 0.057(3) -0.022(3) 0.009(3) 0.023(3)
C2D 0.025(2) 0.057(3) 0.048(2) 0.001(2) -0.0004(19) 0.0103(18)
N3D 0.0222(18) 0.0336(16) 0.0385(16) 0.0031(13) -0.0005(14) 0.0033(12)
C4D 0.027(2) 0.0278(17) 0.0383(19) 0.0057(15) 0.0040(16) 0.0007(14)
C5D 0.026(2) 0.0269(17) 0.0349(18) 0.0054(14) 0.0042(16) 0.0013(13)
O6D 0.0234(15) 0.0339(13) 0.0353(13) -0.0026(11) 0.0011(11) 0.0042(10)
O7D 0.0322(16) 0.0370(14) 0.0368(13) -0.0072(11) 0.0027(12) 0.0067(11)
C8D 0.043(3) 0.052(3) 0.042(2) -0.0078(19) -0.007(2) 0.010(2)
C2E 0.061(4) 0.066(3) 0.033(2) 0.004(2) -0.012(2) 0.024(2)
N3E 0.035(2) 0.0432(18) 0.0310(15) 0.0032(14) -0.0023(15) 0.0052(14)
C4E 0.037(3) 0.045(2) 0.0314(18) 0.0025(16) 0.0019(18) 0.0024(17)
C5E 0.030(2) 0.0336(18) 0.0330(18) 0.0027(15) 0.0037(17) -0.0032(15)
O6E 0.0334(16) 0.0307(12) 0.0293(12) 0.0024(10) 0.0045(11) 0.0042(10)
O7E 0.0354(17) 0.0415(15) 0.0363(14) -0.0073(12) 0.0020(12) 0.0066(12)
C8E 0.079(4) 0.083(4) 0.034(2) -0.011(2) -0.005(2) 0.027(3)
C2F 0.062(4) 0.053(3) 0.047(2) 0.009(2) -0.010(2) 0.026(2)
N3F 0.037(2) 0.0351(17) 0.0379(17) 0.0068(14) -0.0011(15) 0.0065(14)
C4F 0.034(2) 0.0324(19) 0.042(2) 0.0047(16) 0.0013(18) 0.0089(16)
C5F 0.027(2) 0.0242(16) 0.0356(18) 0.0027(14) 0.0024(16) 0.0009(13)
O6F 0.0292(15) 0.0340(13) 0.0297(12) 0.0013(10) 0.0004(11) 0.0059(10)
O7F 0.0398(17) 0.0346(13) 0.0344(13) 0.0025(11) 0.0069(12) 0.0088(11)
C8F 0.072(4) 0.048(3) 0.058(3) 0.003(2) 0.006(3) 0.032(2)
C14 0.035(2) 0.034(2) 0.056(2) -0.0054(18) 0.014(2) 0.0109(16)
C2G 0.031(2) 0.041(2) 0.066(3) -0.011(2) 0.008(2) 0.0121(17)
N3G 0.0244(18) 0.0335(16) 0.0466(18) -0.0060(14) 0.0052(15) 0.0074(13)
C4G 0.024(2) 0.043(2) 0.063(3) -0.007(2) 0.002(2) 0.0061(16)
C5G 0.030(2) 0.0335(19) 0.0359(19) -0.0007(15) 0.0046(17) 0.0032(15)
O6G 0.0269(15) 0.0266(12) 0.0395(13) -0.0036(10) 0.0058(12) 0.0012(10)
O7G 0.0294(16) 0.0322(13) 0.0460(15) -0.0064(11) 0.0055(13) -0.0022(11)
C8G 0.027(3) 0.075(4) 0.190(8) -0.064(5) -0.002(4) 0.001(3)
C2H 0.033(2) 0.0296(18) 0.063(3) -0.0074(18) 0.013(2) 0.0086(16)
N3H 0.030(2) 0.0250(14) 0.0390(16) -0.0003(12) 0.0074(14) 0.0058(12)
C4H 0.031(2) 0.0211(15) 0.0363(18) -0.0001(14) 0.0116(17) -0.0008(13)
C5H 0.027(2) 0.0260(16) 0.0330(17) 0.0018(14) 0.0083(16) 0.0012(13)
O6H 0.0243(14) 0.0288(12) 0.0328(12) -0.0017(10) 0.0063(11) 0.0037(9)
O7H 0.0250(16) 0.0400(14) 0.0420(14) -0.0088(12) 0.0049(12) 0.0011(11)
C8H 0.038(3) 0.040(2) 0.048(2) -0.0140(18) 0.011(2) -0.0038(17)
C2I 0.068(3) 0.047(2) 0.037(2) -0.0186(19) 0.014(2) -0.009(2)
N3I 0.043(2) 0.0333(16) 0.0340(16) -0.0104(13) 0.0088(15) -0.0021(14)
C4I 0.035(2) 0.0332(19) 0.041(2) -0.0105(16) 0.0079(18) -0.0008(16)
C5I 0.026(2) 0.0301(18) 0.0364(19) -0.0047(15) 0.0061(16) 0.0011(14)
O6I 0.0372(16) 0.0257(12) 0.0314(12) -0.0036(10) 0.0077(12) 0.0016(10)
O7I 0.0450(18) 0.0277(13) 0.0422(15) -0.0014(11) 0.0127(13) 0.0031(11)
C8I 0.084(4) 0.029(2) 0.057(3) -0.0134(19) 0.022(3) -0.010(2)
C2J 0.067(3) 0.051(3) 0.036(2) -0.0122(19) 0.020(2) -0.009(2)
N3J 0.040(2) 0.0388(17) 0.0313(15) -0.0046(13) 0.0097(15) 0.0001(14)
C4J 0.039(3) 0.039(2) 0.0356(19) -0.0037(16) 0.0087(18) -0.0032(17)
C5J 0.036(2) 0.0290(18) 0.0321(18) 0.0003(14) 0.0056(17) 0.0013(15)
O6J 0.0355(16) 0.0264(12) 0.0350(13) -0.0035(10) 0.0074(12) -0.0012(10)
O7J 0.0412(17) 0.0297(13) 0.0370(14) -0.0027(11) 0.0083(13) -0.0046(11)
C8J 0.089(4) 0.054(3) 0.043(2) -0.003(2) 0.026(3) -0.026(3)
C16 0.047(3) 0.054(3) 0.042(2) -0.019(2) 0.002(2) -0.009(2)
C2K 0.049(3) 0.061(3) 0.0318(19) -0.0047(19) -0.002(2) -0.016(2)
N3K 0.034(2) 0.0455(19) 0.0274(15) -0.0037(13) 0.0022(14) -0.0026(14)
C4K 0.041(3) 0.044(2) 0.0324(19) -0.0012(17) 0.0000(18) -0.0019(18)
C5K 0.031(2) 0.0314(18) 0.0345(18) 0.0002(15) 0.0031(16) 0.0050(15)
O6K 0.0346(16) 0.0305(13) 0.0309(13) 0.0017(10) 0.0022(11) -0.0028(10)
O7K 0.0434(19) 0.0338(14) 0.0403(14) 0.0088(11) 0.0027(13) -0.0016(12)
C8K 0.086(5) 0.067(3) 0.039(2) 0.013(2) -0.009(3) -0.017(3)
C2L 0.032(2) 0.039(2) 0.042(2) -0.0103(17) -0.0054(18) -0.0084(16)
N3L 0.0291(18) 0.0319(15) 0.0318(15) -0.0080(12) 0.0025(14) 0.0010(12)
C4L 0.027(2) 0.0258(17) 0.040(2) -0.0062(15) 0.0049(16) 0.0013(14)
C5L 0.028(2) 0.0254(16) 0.0333(18) -0.0032(14) 0.0066(16) 0.0032(13)
O6L 0.0274(15) 0.0310(12) 0.0285(12) -0.0007(10) 0.0039(11) -0.0012(10)
O7L 0.0441(17) 0.0271(12) 0.0348(13) -0.0013(10) 0.0086(12) -0.0025(11)
C8L 0.040(3) 0.041(2) 0.048(2) -0.0019(18) 0.007(2) -0.0121(18)
C2M 0.080(4) 0.043(2) 0.040(2) 0.0175(19) 0.016(2) 0.018(2)
N3M 0.049(2) 0.0280(15) 0.0342(16) 0.0063(13) 0.0067(16) 0.0041(14)
C4M 0.045(3) 0.0296(19) 0.044(2) 0.0093(16) 0.007(2) 0.0077(17)
C5M 0.031(2) 0.0241(17) 0.040(2) 0.0029(14) 0.0057(17) 0.0035(14)
O6M 0.0417(17) 0.0251(12) 0.0332(13) 0.0032(10) 0.0073(12) 0.0073(11)
O7M 0.0524(19) 0.0267(13) 0.0413(14) 0.0012(11) 0.0157(14) 0.0082(12)
C8M 0.119(6) 0.041(3) 0.062(3) 0.019(2) 0.020(3) 0.036(3)
C2N 0.084(4) 0.057(3) 0.041(2) 0.016(2) 0.026(3) 0.023(3)
N3N 0.047(2) 0.0381(17) 0.0330(16) 0.0073(14) 0.0122(16) 0.0052(15)
C4N 0.050(3) 0.038(2) 0.039(2) 0.0037(17) 0.015(2) 0.0082(18)
C5N 0.031(2) 0.0302(18) 0.0371(19) 0.0006(15) 0.0082(17) 0.0006(15)
O6N 0.0369(16) 0.0237(12) 0.0351(13) 0.0046(10) 0.0105(12) 0.0080(10)
O7N 0.0405(17) 0.0262(12) 0.0413(14) 0.0019(11) 0.0114(13) 0.0078(11)
C8N 0.091(5) 0.071(3) 0.058(3) 0.008(3) 0.035(3) 0.036(3)
C2O 0.053(3) 0.0178(18) 0.098(4) -0.005(2) 0.005(3) 0.0024(17)
N3O 0.039(2) 0.0228(15) 0.0484(18) -0.0023(13) 0.0098(16) 0.0032(13)
C4O 0.044(3) 0.0201(16) 0.046(2) -0.0049(15) 0.0099(19) -0.0033(15)
C5O 0.034(2) 0.0266(17) 0.0378(19) -0.0047(15) 0.0045(17) 0.0008(15)
O6O 0.0292(15) 0.0235(11) 0.0376(13) 0.0005(10) 0.0042(11) -0.0012(10)
O7O 0.0307(17) 0.0319(14) 0.0601(18) -0.0097(12) 0.0033(14) -0.0007(11)
C8O 0.047(3) 0.035(2) 0.097(4) -0.016(2) 0.014(3) -0.0082(19)
C2P 0.052(3) 0.0214(18) 0.079(3) 0.0056(19) 0.010(3) 0.0130(17)
N3P 0.038(2) 0.0213(14) 0.0469(18) 0.0017(13) 0.0073(16) 0.0073(13)
C4P 0.038(2) 0.0258(18) 0.045(2) 0.0035(15) 0.0039(19) 0.0096(16)
C5P 0.035(2) 0.0246(17) 0.0356(18) -0.0004(14) 0.0052(17) 0.0053(15)
O6P 0.0288(15) 0.0235(11) 0.0426(14) 0.0021(10) 0.0026(12) 0.0041(10)
O7P 0.0309(17) 0.0329(14) 0.0529(16) 0.0033(12) 0.0008(13) 0.0018(11)
C8P 0.040(3) 0.038(2) 0.100(4) 0.007(2) -0.001(3) 0.0147(19)
C2Q 0.049(3) 0.036(2) 0.051(2) 0.0151(18) 0.011(2) -0.0107(18)
N3Q 0.039(2) 0.0255(15) 0.0361(16) 0.0025(12) 0.0084(15) -0.0019(13)
C4Q 0.041(3) 0.0284(18) 0.0380(19) 0.0048(15) 0.0117(18) 0.0030(15)
C5Q 0.038(2) 0.0267(17) 0.0311(18) -0.0002(14) 0.0098(17) 0.0013(15)
O6Q 0.0297(15) 0.0289(12) 0.0313(12) 0.0058(10) 0.0050(11) 0.0001(10)
O7Q 0.0350(18) 0.0368(14) 0.0403(14) 0.0081(11) 0.0014(13) 0.0005(11)
C8Q 0.054(3) 0.056(3) 0.062(3) 0.032(2) 0.006(3) 0.007(2)
C2R 0.042(3) 0.039(2) 0.067(3) 0.011(2) 0.011(2) -0.0142(18)
N3R 0.034(2) 0.0311(16) 0.0392(17) -0.0018(13) 0.0082(15) -0.0071(13)
C4R 0.032(2) 0.036(2) 0.042(2) -0.0010(16) 0.0075(18) -0.0046(16)
C5R 0.033(2) 0.0299(18) 0.0339(18) -0.0047(15) 0.0058(16) -0.0001(15)
O6R 0.0264(15) 0.0299(12) 0.0362(13) 0.0033(10) 0.0048(11) -0.0007(10)
O7R 0.0309(16) 0.0356(14) 0.0454(15) 0.0032(12) 0.0046(13) 0.0033(11)
C8R 0.033(3) 0.056(3) 0.081(3) 0.010(3) 0.002(3) -0.006(2)
O1W 0.0286(17) 0.0248(13) 0.0255(14) 0.0054(11) -0.0045(12) 0.0033(11)
Cl1 0.0475(7) 0.0455(6) 0.0649(7) 0.0008(5) 0.0180(6) 0.0018(5)
O11 0.229(8) 0.070(3) 0.235(8) -0.056(4) 0.169(7) -0.062(4)
O12 0.107(5) 0.202(7) 0.079(3) -0.023(4) 0.002(3) 0.036(5)
O13 0.082(4) 0.193(7) 0.153(5) 0.104(5) 0.055(4) 0.066(4)
O14 0.074(3) 0.062(2) 0.153(4) -0.023(3) 0.069(3) -0.016(2)
Cl2 0.0541(8) 0.0595(7) 0.0501(6) -0.0156(5) -0.0134(6) 0.0072(5)
O21 0.117(5) 0.058(3) 0.168(5) 0.012(3) 0.066(4) 0.004(3)
O22 0.113(5) 0.226(7) 0.054(2) -0.045(4) -0.022(3) 0.071(5)
O23 0.082(4) 0.093(4) 0.151(5) -0.021(3) -0.010(4) -0.040(3)
O24 0.066(3) 0.164(5) 0.051(2) -0.002(3) -0.009(2) 0.025(3)
Cl3 0.1059(14) 0.0490(7) 0.0961(11) -0.0134(7) -0.0024(10) 0.0107(8)
O31 0.127(5) 0.051(2) 0.122(4) -0.026(3) -0.015(3) 0.024(3)
O41 0.216(11) 0.336(15) 0.270(12) 0.047(11) 0.177(11) 0.050(10)
Cl4 0.162(4) 0.096(3) 0.132(3) 0.020(2) 0.068(3) -0.012(3)
Cl4' 0.100(4) 0.134(5) 0.170(6) 0.043(4) 0.046(4) 0.017(3)
O1ME 0.077(3) 0.0430(18) 0.077(2) 0.0029(17) 0.027(2) 0.0074(17)
C1ET 0.154(11) 0.152(9) 0.134(8) -0.030(7) 0.010(7) 0.081(8)
C2ET 0.138(9) 0.183(11) 0.091(6) 0.002(6) 0.037(6) 0.045(8)
O3ET 0.144(6) 0.113(4) 0.126(5) 0.012(4) 0.038(4) 0.042(4)
C4ET 0.131(11) 0.207(13) 0.125(8) 0.013(9) -0.003(8) 0.026(9)
C5ET 0.141(11) 0.235(16) 0.258(17) 0.076(13) 0.104(12) 0.090(11)
C2ME 0.072(6) 0.142(8) 0.137(7) 0.008(6) 0.030(6) -0.006(5)
O2ME 0.227(11) 0.177(8) 0.183(8) -0.027(6) 0.081(8) -0.039(7)

loop_
_atom_type_symbol
_atom_type_description
_atom_type_scat_dispersion_real
_atom_type_scat_dispersion_imag
_atom_type_scat_source
C C 0.0033 0.0016 'International Tables Vol C Tables 4.2.6.8 and 6.1.1.4'
H H 0.0000 0.0000 'International Tables Vol C Tables 4.2.6.8 and 6.1.1.4'
N N 0.0061 0.0033 'International Tables Vol C Tables 4.2.6.8 and 6.1.1.4'
O O 0.0106 0.0060 'International Tables Vol C Tables 4.2.6.8 and 6.1.1.4'
Na Na 0.0362 0.0249 'International Tables Vol C Tables 4.2.6.8 and 6.1.1.4'
Cl Cl 0.1484 0.1585 'International Tables Vol C Tables 4.2.6.8 and 6.1.1.4'
Ni Ni 0.3393 1.1124 'International Tables Vol C Tables 4.2.6.8 and 6.1.1.4'

loop_
_geom_angle_atom_site_label_1
_geom_angle_atom_site_label_2
_geom_angle_atom_site_label_3
_geom_angle
_geom_angle_site_symmetry_1
_geom_angle_site_symmetry_3
_geom_angle_publ_flag
N3B Ni1 O6A 175.07(13) . . y
N3B Ni1 N3A 96.67(15) . . y
O6A Ni1 N3A 80.34(13) . . y
N3B Ni1 O7O 94.42(14) . . y
O6A Ni1 O7O 89.30(12) . . y
N3A Ni1 O7O 85.89(13) . . y
N3B Ni1 O6B 80.93(13) . . y
O6A Ni1 O6B 102.10(11) . . y
N3A Ni1 O6B 177.52(13) . . y
O7O Ni1 O6B 93.66(11) . . y
N3B Ni1 O7G 85.84(13) . . y
O6A Ni1 O7G 90.26(11) . . y
N3A Ni1 O7G 90.76(13) . . y
O7O Ni1 O7G 176.65(12) . . y
O6B Ni1 O7G 89.68(11) . . y
N3B Ni1 Na4 140.49(11) . . ?
O6A Ni1 Na4 41.66(8) . . ?
N3A Ni1 Na4 121.49(11) . . ?
O7O Ni1 Na4 97.92(9) . . ?
O6B Ni1 Na4 60.99(9) . . ?
O7G Ni1 Na4 83.93(9) . . ?
N3D Ni2 O6C 177.08(12) . . ?
N3D Ni2 N3C 97.16(14) . . ?
O6C Ni2 N3C 80.38(13) . . ?
N3D Ni2 O6D 81.77(12) . . ?
O6C Ni2 O6D 100.65(11) . . ?
N3C Ni2 O6D 178.15(14) . . ?
N3D Ni2 O7P 92.19(13) . . ?
O6C Ni2 O7P 89.32(12) . . ?
N3C Ni2 O7P 88.50(13) . . ?
O6D Ni2 O7P 93.04(11) . . ?
N3D Ni2 O7R 85.58(13) . . ?
O6C Ni2 O7R 92.79(11) . . ?
N3C Ni2 O7R 88.97(13) . . ?
O6D Ni2 O7R 89.44(11) . . ?
O7P Ni2 O7R 176.40(12) . . ?
N3D Ni2 Na3 138.63(10) . . ?
O6C Ni2 Na3 43.37(8) . . ?
N3C Ni2 Na3 122.54(11) . . ?
O6D Ni2 Na3 58.21(8) . . ?
O7P Ni2 Na3 99.42(9) . . ?
O7R Ni2 Na3 84.11(9) . . ?
N3E Ni3 N3F 94.79(14) . . ?
N3E Ni3 O6F 174.49(12) . . ?
N3F Ni3 O6F 79.78(12) . . ?
N3E Ni3 O7Q 87.58(13) . . ?
N3F Ni3 O7Q 86.19(13) . . ?
O6F Ni3 O7Q 91.14(12) . . ?
N3E Ni3 O7B 87.30(14) . . ?
N3F Ni3 O7B 89.51(13) . . ?
O6F Ni3 O7B 93.52(11) . . ?
O7Q Ni3 O7B 173.01(11) . . ?
N3E Ni3 O6E 80.48(12) . . ?
N3F Ni3 O6E 175.26(12) . . ?
O6F Ni3 O6E 104.96(10) . . ?
O7Q Ni3 O6E 93.84(11) . . ?
O7B Ni3 O6E 89.99(11) . . ?
N3G Ni4 N3H 96.93(13) . . ?
N3G Ni4 O6G 79.90(12) . . ?
N3H Ni4 O6G 173.62(12) . . ?
N3G Ni4 O7F 86.74(13) . . ?
N3H Ni4 O7F 94.21(12) . . ?
O6G Ni4 O7F 91.15(11) . . ?
N3G Ni4 O6H 176.57(12) . . ?
N3H Ni4 O6H 80.09(12) . . ?
O6G Ni4 O6H 103.24(10) . . ?
O7F Ni4 O6H 91.78(11) . . ?
N3G Ni4 O7N 89.44(13) . . ?
N3H Ni4 O7N 83.91(12) . . ?
O6G Ni4 O7N 90.49(11) . . ?
O7F Ni4 O7N 175.52(11) . . ?
O6H Ni4 O7N 91.91(11) . . ?
N3G Ni4 Na4 117.52(10) . . ?
N3H Ni4 Na4 142.01(10) . . ?
O6G Ni4 Na4 39.09(8) . . ?
O7F Ni4 Na4 102.79(8) . . ?
O6H Ni4 Na4 65.83(7) . . ?
O7N Ni4 Na4 81.07(8) . . ?
N3J Ni5 N3I 97.10(13) . . ?
N3J Ni5 O6J 80.00(12) . . ?
N3I Ni5 O6J 177.03(12) . . ?
N3J Ni5 O6I 177.59(12) . . ?
N3I Ni5 O6I 80.50(12) . . ?
O6J Ni5 O6I 102.41(10) . . ?
N3J Ni5 O7E 88.56(14) . . ?
N3I Ni5 O7E 90.50(14) . . ?
O6J Ni5 O7E 90.03(11) . . ?
O6I Ni5 O7E 91.33(12) . . ?
N3J Ni5 O7C 88.76(13) . . ?
N3I Ni5 O7C 87.80(13) . . ?
O6J Ni5 O7C 91.52(11) . . ?
O6I Ni5 O7C 91.27(11) . . ?
O7E Ni5 O7C 176.63(11) . . ?
N3J Ni5 Na3 117.98(10) . . ?
N3I Ni5 Na3 143.22(10) . . ?
O6J Ni5 Na3 39.40(8) . . ?
O6I Ni5 Na3 64.40(8) . . ?
O7E Ni5 Na3 100.47(9) . . ?
O7C Ni5 Na3 82.60(8) . . ?
N3K Ni6 N3L 95.81(14) . . ?
N3K Ni6 O6L 175.32(13) . . ?
N3L Ni6 O6L 79.75(12) . . ?
N3K Ni6 O7H 90.71(13) . . ?
N3L Ni6 O7H 91.20(12) . . ?
O6L Ni6 O7H 90.88(11) . . ?
N3K Ni6 O7D 81.96(13) . . ?
N3L Ni6 O7D 84.14(12) . . ?
O6L Ni6 O7D 96.01(11) . . ?
O7H Ni6 O7D 170.86(11) . . ?
N3K Ni6 O6K 80.24(13) . . ?
N3L Ni6 O6K 173.92(13) . . ?
O6L Ni6 O6K 104.06(11) . . ?
O7H Ni6 O6K 93.46(11) . . ?
O7D Ni6 O6K 90.71(11) . . ?
N3M Ni7 N3N 96.94(14) . . ?
N3M Ni7 O6N 177.28(12) . . ?
N3N Ni7 O6N 80.39(12) . . ?
N3M Ni7 O6M 81.43(12) . . ?
N3N Ni7 O6M 178.34(12) . . ?
O6N Ni7 O6M 101.25(10) . . ?
N3M Ni7 O7K 89.89(14) . . ?
N3N Ni7 O7K 90.18(14) . . ?
O6N Ni7 O7K 89.60(11) . . ?
O6M Ni7 O7K 90.09(12) . . ?
N3M Ni7 O7A 88.42(14) . . ?
N3N Ni7 O7A 89.10(15) . . ?
O6N Ni7 O7A 92.04(12) . . ?
O6M Ni7 O7A 90.57(12) . . ?
O7K Ni7 O7A 178.08(11) . . ?
N3M Ni7 Na4 139.60(10) . . ?
N3N Ni7 Na4 122.63(10) . . ?
O6N Ni7 Na4 43.13(8) . . ?
O6M Ni7 Na4 58.95(8) . . ?
O7K Ni7 Na4 97.20(9) . . ?
O7A Ni7 Na4 84.69(9) . . ?
N3O Ni8 N3P 96.24(14) . . ?
N3O Ni8 O7I 87.19(13) . . ?
N3P Ni8 O7I 88.43(13) . . ?
N3O Ni8 O7M 87.75(13) . . ?
N3P Ni8 O7M 84.57(13) . . ?
O7I Ni8 O7M 170.87(11) . . ?
N3O Ni8 O6P 176.57(12) . . ?
N3P Ni8 O6P 80.50(12) . . ?
O7I Ni8 O6P 93.75(11) . . ?
O7M Ni8 O6P 90.88(12) . . ?
N3O Ni8 O6O 80.25(12) . . ?
N3P Ni8 O6O 176.47(12) . . ?
O7I Ni8 O6O 91.68(11) . . ?
O7M Ni8 O6O 94.95(11) . . ?
O6P Ni8 O6O 103.01(10) . . ?
N3Q Ni9 O6R 173.42(12) . . ?
N3Q Ni9 N3R 97.22(14) . . ?
O6R Ni9 N3R 80.31(12) . . ?
N3Q Ni9 O6Q 81.06(12) . . ?
O6R Ni9 O6Q 101.59(10) . . ?
N3R Ni9 O6Q 177.56(12) . . ?
N3Q Ni9 O7J 84.07(12) . . ?
O6R Ni9 O7J 89.80(11) . . ?
N3R Ni9 O7J 89.63(13) . . ?
O6Q Ni9 O7J 91.91(11) . . ?
N3Q Ni9 O7L 96.93(12) . . ?
O6R Ni9 O7L 89.08(11) . . ?
N3R Ni9 O7L 87.44(13) . . ?
O6Q Ni9 O7L 91.05(11) . . ?
O7J Ni9 O7L 177.00(12) . . ?
N3Q Ni9 Na3 140.45(11) . . ?
O6R Ni9 Na3 40.02(8) . . ?
N3R Ni9 Na3 119.17(10) . . ?
O6Q Ni9 Na3 62.97(8) . . ?
O7J Ni9 Na3 81.40(8) . . ?
O7L Ni9 Na3 99.48(8) . . ?
O6L Na1 O6F 163.40(12) . . ?
O6L Na1 O1ME 102.48(14) . . ?
O6F Na1 O1ME 94.12(14) . . ?
O6L Na1 O6H 89.48(10) . . ?
O6F Na1 O6H 90.32(10) . . ?
O1ME Na1 O6H 90.39(12) . . ?
O6L Na1 O6Q 88.81(10) . . ?
O6F Na1 O6Q 88.84(10) . . ?
O1ME Na1 O6Q 98.48(12) . . ?
O6H Na1 O6Q 171.13(11) . . ?
O6L Na1 C5F 168.39(11) . . ?
O6F Na1 C5F 23.77(9) . . ?
O1ME Na1 C5F 72.95(13) . . ?
O6H Na1 C5F 79.99(11) . . ?
O6Q Na1 C5F 102.33(11) . . ?
O6L Na1 C5L 21.70(9) . . ?
O6F Na1 C5L 166.39(11) . . ?
O1ME Na1 C5L 85.61(14) . . ?
O6H Na1 C5L 103.29(11) . . ?
O6Q Na1 C5L 77.77(10) . . ?
C5F Na1 C5L 158.39(11) . . ?
O6L Na1 Na3 65.13(8) . . ?
O6F Na1 Na3 100.38(8) . . ?
O1ME Na1 Na3 148.81(11) . . ?
O6H Na1 Na3 116.77(8) . . ?
O6Q Na1 Na3 54.80(7) . . ?
C5F Na1 Na3 124.14(9) . . ?
C5L Na1 Na3 73.93(8) . . ?
O6L Na1 Na4 100.26(8) . . ?
O6F Na1 Na4 66.07(8) . . ?
O1ME Na1 Na4 139.55(11) . . ?
O6H Na1 Na4 56.76(7) . . ?
O6Q Na1 Na4 115.06(8) . . ?
C5F Na1 Na4 78.11(8) . . ?
C5L Na1 Na4 121.83(9) . . ?
Na3 Na1 Na4 71.56(5) . . ?
O6O Na2 O6E 157.47(12) . . ?
O6O Na2 O6I 86.92(11) . . ?
O6E Na2 O6I 92.56(11) . . ?
O6O Na2 O6B 90.51(10) . . ?
O6E Na2 O6B 84.84(10) . . ?
O6I Na2 O6B 166.72(13) . . ?
O6O Na2 O24 76.39(13) . . ?
O6E Na2 O24 125.91(14) . . ?
O6I Na2 O24 82.62(13) . . ?
O6B Na2 O24 109.43(14) . . ?
O6O Na2 O21 117.34(13) . . ?
O6E Na2 O21 83.84(13) . . ?
O6I Na2 O21 110.98(14) . . ?
O6B Na2 O21 81.74(14) . . ?
O24 Na2 O21 49.65(14) . . ?
O6O Na2 C5E 169.50(13) . . ?
O6E Na2 C5E 24.73(10) . . ?
O6I Na2 C5E 82.58(11) . . ?
O6B Na2 C5E 99.75(11) . . ?
O24 Na2 C5E 102.02(14) . . ?
O21 Na2 C5E 66.89(13) . . ?
O6O Na2 C5O 23.47(10) . . ?
O6E Na2 C5O 165.62(12) . . ?
O6I Na2 C5O 101.29(11) . . ?
O6B Na2 C5O 80.79(11) . . ?
O24 Na2 C5O 60.65(13) . . ?
O21 Na2 C5O 94.65(14) . . ?
C5E Na2 C5O 161.07(13) . . ?
O6O Na2 C5I 74.83(10) . . ?
O6E Na2 C5I 111.22(11) . . ?
O6I Na2 C5I 22.89(10) . . ?
O6B Na2 C5I 163.92(11) . . ?
O24 Na2 C5I 61.23(13) . . ?
O21 Na2 C5I 98.94(14) . . ?
C5E Na2 C5I 95.22(12) . . ?
C5O Na2 C5I 83.15(11) . . ?
O6O Na2 Cl2 96.82(9) . . ?
O6E Na2 Cl2 105.59(9) . . ?
O6I Na2 Cl2 96.90(9) . . ?
O6B Na2 Cl2 96.34(9) . . ?
O24 Na2 Cl2 24.41(10) . . ?
O21 Na2 Cl2 25.24(9) . . ?
C5E Na2 Cl2 84.37(9) . . ?
C5O Na2 Cl2 76.79(9) . . ?
C5I Na2 Cl2 79.24(9) . . ?
O6O Na2 Na4 63.98(8) . . ?
O6E Na2 Na4 96.23(8) . . ?
O6I Na2 Na4 114.93(10) . . ?
O6B Na2 Na4 52.67(8) . . ?
O24 Na2 Na4 134.54(12) . . ?
O21 Na2 Na4 134.02(13) . . ?
C5E Na2 Na4 120.94(10) . . ?
C5O Na2 Na4 74.52(8) . . ?
C5I Na2 Na4 122.98(10) . . ?
Cl2 Na2 Na4 140.44(6) . . ?
O6O Na2 Na3 96.87(9) . . ?
O6E Na2 Na3 65.26(8) . . ?
O6I Na2 Na3 54.14(8) . . ?
O6B Na2 Na3 113.39(9) . . ?
O24 Na2 Na3 136.70(12) . . ?
O21 Na2 Na3 142.98(12) . . ?
C5E Na2 Na3 77.05(9) . . ?
C5O Na2 Na3 120.34(10) . . ?
C5I Na2 Na3 75.63(9) . . ?
Cl2 Na2 Na3 147.00(6) . . ?
Na4 Na2 Na3 72.28(5) . . ?
O1W' Na3 O6C 127.9(5) . . ?
O1W' Na3 O6R 135.5(5) . . ?
O6C Na3 O6R 83.56(11) . . ?
O1W' Na3 O6J 129.4(5) . . ?
O6C Na3 O6J 77.81(11) . . ?
O6R Na3 O6J 82.57(11) . . ?
O1W' Na3 O1W 16.1(5) . . ?
O6C Na3 O1W 115.58(12) . . ?
O6R Na3 O1W 131.35(13) . . ?
O6J Na3 O1W 142.82(14) . . ?
O1W' Na3 O6D 88.1(5) . . ?
O6C Na3 O6D 74.55(10) . . ?
O6R Na3 O6D 69.30(10) . . ?
O6J Na3 O6D 142.25(11) . . ?
O1W Na3 O6D 73.62(11) . . ?
O1W' Na3 Ni2 115.8(5) . . ?
O6C Na3 Ni2 37.31(7) . . ?
O6R Na3 Ni2 68.03(8) . . ?
O6J Na3 Ni2 108.70(9) . . ?
O1W Na3 Ni2 99.68(10) . . ?
O6D Na3 Ni2 37.84(6) . . ?
O1W' Na3 Ni9 122.4(5) . . ?
O6C Na3 Ni9 108.81(9) . . ?
O6R Na3 Ni9 34.57(7) . . ?
O6J Na3 Ni9 66.59(7) . . ?
O1W Na3 Ni9 130.32(9) . . ?
O6D Na3 Ni9 98.80(7) . . ?
Ni2 Na3 Ni9 102.34(5) . . ?
O1W' Na3 Ni5 112.7(5) . . ?
O6C Na3 Ni5 62.83(8) . . ?
O6R Na3 Ni5 109.74(9) . . ?
O6J Na3 Ni5 33.79(7) . . ?
O1W Na3 Ni5 118.83(10) . . ?
O6D Na3 Ni5 136.93(8) . . ?
Ni2 Na3 Ni5 100.12(5) . . ?
Ni9 Na3 Ni5 100.30(5) . . ?
O1W' Na3 Na1 57.6(5) . . ?
O6C Na3 Na1 168.59(10) . . ?
O6R Na3 Na1 86.56(8) . . ?
O6J Na3 Na1 106.57(9) . . ?
O1W Na3 Na1 67.47(8) . . ?
O6D Na3 Na1 96.63(7) . . ?
Ni2 Na3 Na1 132.66(6) . . ?
Ni9 Na3 Na1 64.79(4) . . ?
Ni5 Na3 Na1 126.43(6) . . ?
O1W' Na3 Na2 53.0(5) . . ?
O6C Na3 Na2 103.11(9) . . ?
O6R Na3 Na2 160.75(10) . . ?
O6J Na3 Na2 81.28(9) . . ?
O1W Na3 Na2 62.25(9) . . ?
O6D Na3 Na2 129.75(8) . . ?
Ni2 Na3 Na2 127.52(6) . . ?
Ni9 Na3 Na2 127.50(6) . . ?
Ni5 Na3 Na2 59.79(4) . . ?
Na1 Na3 Na2 88.06(5) . . ?
O6A Na4 O1W' 139.2(5) . . ?
O6A Na4 O6N 80.40(11) . . ?
O1W' Na4 O6N 126.0(5) . . ?
O6A Na4 O6G 81.64(11) . . ?
O1W' Na4 O6G 129.9(5) . . ?
O6N Na4 O6G 77.91(11) . . ?
O6A Na4 O1W 132.84(13) . . ?
O1W' Na4 O1W 16.0(5) . . ?
O6N Na4 O1W 114.30(13) . . ?
O6G Na4 O1W 143.57(12) . . ?
O6A Na4 O6M 68.63(10) . . ?
O1W' Na4 O6M 88.0(5) . . ?
O6N Na4 O6M 73.86(10) . . ?
O6G Na4 O6M 141.68(11) . . ?
O1W Na4 O6M 73.14(11) . . ?
O6A Na4 O6B 73.77(10) . . ?
O1W' Na4 O6B 92.9(5) . . ?
O6N Na4 O6B 140.01(11) . . ?
O6G Na4 O6B 68.65(10) . . ?
O1W Na4 O6B 105.64(11) . . ?
O6M Na4 O6B 121.69(10) . . ?
O6A Na4 Ni7 65.95(9) . . ?
O1W' Na4 Ni7 114.3(5) . . ?
O6N Na4 Ni7 36.99(7) . . ?
O6G Na4 Ni7 108.65(9) . . ?
O1W Na4 Ni7 98.33(10) . . ?
O6M Na4 Ni7 37.39(6) . . ?
O6B Na4 Ni7 139.44(8) . . ?
O6A Na4 Ni1 36.15(8) . . ?
O1W' Na4 Ni1 123.7(5) . . ?
O6N Na4 Ni1 109.11(9) . . ?
O6G Na4 Ni1 67.82(8) . . ?
O1W Na4 Ni1 130.29(10) . . ?
O6M Na4 Ni1 97.67(8) . . ?
O6B Na4 Ni1 37.97(6) . . ?
Ni7 Na4 Ni1 102.09(5) . . ?
O6A Na4 Ni4 106.48(9) . . ?
O1W' Na4 Ni4 113.3(5) . . ?
O6N Na4 Ni4 62.46(7) . . ?
O6G Na4 Ni4 32.83(7) . . ?
O1W Na4 Ni4 120.19(9) . . ?
O6M Na4 Ni4 136.07(8) . . ?
O6B Na4 Ni4 96.20(7) . . ?
Ni7 Na4 Ni4 99.40(5) . . ?
Ni1 Na4 Ni4 100.48(5) . . ?
O6A Na4 Na2 90.14(9) . . ?
O1W' Na4 Na2 58.5(5) . . ?
O6N Na4 Na2 168.20(10) . . ?
O6G Na4 Na2 107.85(10) . . ?
O1W Na4 Na2 67.41(9) . . ?
O6M Na4 Na2 96.20(8) . . ?
O6B Na4 Na2 40.83(6) . . ?
Ni7 Na4 Na2 132.12(6) . . ?
Ni1 Na4 Na2 65.24(5) . . ?
Ni4 Na4 Na2 127.73(6) . . ?
O6A Na4 Na1 161.02(11) . . ?
O1W' Na4 Na1 53.6(5) . . ?
O6N Na4 Na1 102.14(9) . . ?
O6G Na4 Na1 80.55(8) . . ?
O1W Na4 Na1 63.59(8) . . ?
O6M Na4 Na1 130.28(9) . . ?
O6B Na4 Na1 93.58(7) . . ?
Ni7 Na4 Na1 126.58(6) . . ?
Ni1 Na4 Na1 128.58(6) . . ?
Ni4 Na4 Na1 60.01(4) . . ?
Na2 Na4 Na1 89.10(5) . . ?
C2B C11 C2A 117.4(5) . . ?
N3A C2A C11 112.9(4) . . ?
C4A N3A C2A 122.8(4) . . ?
C4A N3A Ni1 114.6(3) . . ?
C2A N3A Ni1 122.6(3) . . ?
N3A C4A C8A 126.3(5) . . ?
N3A C4A C5A 114.2(4) . . ?
C8A C4A C5A 119.4(5) . . ?
O7A C5A O6A 125.7(4) . . ?
O7A C5A C4A 118.4(4) . . ?
O6A C5A C4A 115.9(4) . . ?
C5A O6A Ni1 114.8(3) . . ?
C5A O6A Na4 141.2(3) . . ?
Ni1 O6A Na4 102.19(12) . . ?
C5A O7A Ni7 120.5(3) . . ?
N3B C2B C11 112.8(4) . . ?
C4B N3B C2B 122.9(4) . . ?
C4B N3B Ni1 113.7(3) . . ?
C2B N3B Ni1 123.0(3) . . ?
N3B C4B C8B 126.2(4) . . ?
N3B C4B C5B 115.0(4) . . ?
C8B C4B C5B 118.8(4) . . ?
O7B C5B O6B 127.2(4) . . ?
O7B C5B C4B 115.6(4) . . ?
O6B C5B C4B 117.1(3) . . ?
C5B O6B Ni1 108.7(2) . . ?
C5B O6B Na2 113.1(2) . . ?
Ni1 O6B Na2 115.22(12) . . ?
C5B O6B Na4 149.4(2) . . ?
Ni1 O6B Na4 81.04(9) . . ?
Na2 O6B Na4 86.50(10) . . ?
C5B O7B Ni3 133.0(3) . . ?
C2D C12 C2C 116.3(5) . . ?
N3C C2C C12 112.1(4) . . ?
C4C N3C C2C 123.3(4) . . ?
C4C N3C Ni2 114.9(3) . . ?
C2C N3C Ni2 121.8(3) . . ?
N3C C4C C8C 126.1(4) . . ?
N3C C4C C5C 114.4(3) . . ?
C8C C4C C5C 119.4(4) . . ?
O7C C5C O6C 125.4(4) . . ?
O7C C5C C4C 118.3(3) . . ?
O6C C5C C4C 116.3(4) . . ?
C5C O6C Ni2 113.9(3) . . ?
C5C O6C Na3 143.9(3) . . ?
Ni2 O6C Na3 99.32(11) . . ?
C5C O7C Ni5 122.4(3) . . ?
N3D C2D C12 111.6(4) . . ?
C4D N3D C2D 122.2(4) . . ?
C4D N3D Ni2 114.0(3) . . ?
C2D N3D Ni2 123.4(3) . . ?
N3D C4D C8D 126.5(4) . . ?
N3D C4D C5D 114.1(3) . . ?
C8D C4D C5D 119.3(3) . . ?
O7D C5D O6D 126.4(4) . . ?
O7D C5D C4D 116.0(3) . . ?
O6D C5D C4D 117.6(3) . . ?
C5D O6D Ni2 111.2(2) . . ?
C5D O6D Na3 154.2(2) . . ?
Ni2 O6D Na3 83.95(9) . . ?
C5D O7D Ni6 133.6(3) . . ?
C2E C13 C2F 116.9(6) . . ?
C2E C13' C2F 127.2(15) . . ?
C13' C2E N3E 117.0(10) . . ?
N3E C2E C13 114.7(4) . . ?
C4E N3E C2E 122.4(4) . . ?
C4E N3E Ni3 114.5(3) . . ?
C2E N3E Ni3 123.1(3) . . ?
N3E C4E C8E 128.6(4) . . ?
N3E C4E C5E 115.2(4) . . ?
C8E C4E C5E 116.2(4) . . ?
O7E C5E O6E 126.6(4) . . ?
O7E C5E C4E 115.9(3) . . ?
O6E C5E C4E 117.5(3) . . ?
O7E C5E Na2 88.1(2) . . ?
O6E C5E Na2 52.93(18) . . ?
C4E C5E Na2 136.1(3) . . ?
C5E O6E Ni3 111.8(2) . . ?
C5E O6E Na2 102.3(2) . . ?
Ni3 O6E Na2 125.50(12) . . ?
C5E O7E Ni5 133.1(3) . . ?
N3F C2F C13' 114.3(9) . . ?
N3F C2F C13 112.1(4) . . ?
C4F N3F C2F 121.5(4) . . ?
C4F N3F Ni3 114.5(3) . . ?
C2F N3F Ni3 123.9(3) . . ?
N3F C4F C8F 126.7(4) . . ?
N3F C4F C5F 114.8(3) . . ?
C8F C4F C5F 118.5(4) . . ?
O7F C5F O6F 126.9(4) . . ?
O7F C5F C4F 115.4(3) . . ?
O6F C5F C4F 117.7(3) . . ?
O7F C5F Na1 92.1(2) . . ?
O6F C5F Na1 49.0(2) . . ?
C4F C5F Na1 133.7(3) . . ?
C5F O6F Ni3 112.2(2) . . ?
C5F O6F Na1 107.2(2) . . ?
Ni3 O6F Na1 121.86(13) . . ?
C5F O7F Ni4 129.9(2) . . ?
C2H C14 C2G 116.3(4) . . ?
N3G C2G C14 110.4(4) . . ?
C4G N3G C2G 123.0(4) . . ?
C4G N3G Ni4 115.8(3) . . ?
C2G N3G Ni4 121.1(3) . . ?
N3G C4G C8G 127.3(4) . . ?
N3G C4G C5G 113.1(4) . . ?
C8G C4G C5G 119.6(4) . . ?
O6G C5G O7G 127.0(4) . . ?
O6G C5G C4G 117.0(4) . . ?
O7G C5G C4G 116.0(4) . . ?
C5G O6G Ni4 113.8(2) . . ?
C5G O6G Na4 133.7(2) . . ?
Ni4 O6G Na4 108.08(13) . . ?
C5G O7G Ni1 124.2(3) . . ?
N3H C2H C14 112.5(3) . . ?
C4H N3H C2H 122.5(3) . . ?
C4H N3H Ni4 113.7(2) . . ?
C2H N3H Ni4 122.8(3) . . ?
N3H C4H C8H 125.9(3) . . ?
N3H C4H C5H 114.8(3) . . ?
C8H C4H C5H 119.2(4) . . ?
O7H C5H O6H 126.7(3) . . ?
O7H C5H C4H 116.5(3) . . ?
O6H C5H C4H 116.7(3) . . ?
C5H O6H Ni4 111.5(2) . . ?
C5H O6H Na1 114.0(2) . . ?
Ni4 O6H Na1 115.38(12) . . ?
C5H O7H Ni6 130.2(2) . . ?
C2J C15 C2I 116.1(6) . . ?
C2J C15' C2I 120.9(9) . . ?
N3I C2I C15' 112.9(5) . . ?
N3I C2I C15 109.9(4) . . ?
C4I N3I C2I 122.4(3) . . ?
C4I N3I Ni5 114.5(3) . . ?
C2I N3I Ni5 123.0(3) . . ?
N3I C4I C8I 127.2(4) . . ?
N3I C4I C5I 114.4(3) . . ?
C8I C4I C5I 118.4(4) . . ?
O7I C5I O6I 126.6(3) . . ?
O7I C5I C4I 116.2(3) . . ?
O6I C5I C4I 117.2(3) . . ?
O7I C5I Na2 104.0(2) . . ?
O6I C5I Na2 47.83(19) . . ?
C4I C5I Na2 119.4(3) . . ?
C5I O6I Ni5 110.2(2) . . ?
C5I O6I Na2 109.3(2) . . ?
Ni5 O6I Na2 113.82(12) . . ?
C5I O7I Ni8 129.5(2) . . ?
N3J C2J C15 114.4(5) . . ?
N3J C2J C15' 112.4(5) . . ?
C4J N3J C2J 123.0(4) . . ?
C4J N3J Ni5 115.2(3) . . ?
C2J N3J Ni5 121.8(3) . . ?
N3J C4J C8J 128.2(4) . . ?
N3J C4J C5J 114.1(3) . . ?
C8J C4J C5J 117.7(4) . . ?
O7J C5J O6J 126.3(3) . . ?
O7J C5J C4J 116.9(3) . . ?
O6J C5J C4J 116.8(3) . . ?
C5J O6J Ni5 113.6(2) . . ?
C5J O6J Na3 135.0(3) . . ?
Ni5 O6J Na3 106.80(12) . . ?
C5J O7J Ni9 126.1(2) . . ?
C2K C16 C2L 116.0(4) . . ?
N3K C2K C16 112.1(4) . . ?
C4K N3K C2K 121.6(4) . . ?
C4K N3K Ni6 114.3(3) . . ?
C2K N3K Ni6 123.0(3) . . ?
N3K C4K C8K 126.9(4) . . ?
N3K C4K C5K 114.7(4) . . ?
C8K C4K C5K 118.4(4) . . ?
O6K C5K O7K 126.4(4) . . ?
O6K C5K C4K 118.2(4) . . ?
O7K C5K C4K 115.4(3) . . ?
C5K O6K Ni6 111.8(3) . . ?
C5K O7K Ni7 133.6(3) . . ?
N3L C2L C16 111.4(3) . . ?
C4L N3L C2L 120.9(3) . . ?
C4L N3L Ni6 114.2(3) . . ?
C2L N3L Ni6 123.4(3) . . ?
N3L C4L C8L 126.1(4) . . ?
N3L C4L C5L 114.6(3) . . ?
C8L C4L C5L 119.2(3) . . ?
O7L C5L O6L 126.2(4) . . ?
O7L C5L C4L 116.2(3) . . ?
O6L C5L C4L 117.6(3) . . ?
O7L C5L Na1 89.8(2) . . ?
C4L C5L Na1 142.7(2) . . ?
C5L O6L Ni6 112.2(2) . . ?
C5L O6L Na1 115.1(2) . . ?
Ni6 O6L Na1 119.00(12) . . ?
C5L O7L Ni9 126.6(2) . . ?
C2M C17 C2N 114.6(6) . . ?
C2N C17' C2M 114.6(9) . . ?
N3M C2M C17 112.3(4) . . ?
N3M C2M C17' 110.6(6) . . ?
C4M N3M C2M 122.9(3) . . ?
C4M N3M Ni7 114.0(3) . . ?
C2M N3M Ni7 123.0(3) . . ?
N3M C4M C8M 127.3(4) . . ?
N3M C4M C5M 114.7(3) . . ?
C8M C4M C5M 118.0(4) . . ?
O7M C5M O6M 126.5(4) . . ?
O7M C5M C4M 116.1(3) . . ?
O6M C5M C4M 117.3(3) . . ?
C5M O6M Ni7 111.6(2) . . ?
C5M O6M Na4 158.2(3) . . ?
Ni7 O6M Na4 83.66(9) . . ?
C5M O7M Ni8 131.4(2) . . ?
N3N C2N C17' 113.0(7) . . ?
N3N C2N C17 111.5(4) . . ?
C4N N3N C2N 123.6(4) . . ?
C4N N3N Ni7 114.2(3) . . ?
C2N N3N Ni7 122.2(3) . . ?
N3N C4N C8N 127.9(4) . . ?
N3N C4N C5N 114.7(3) . . ?
C8N C4N C5N 117.5(4) . . ?
O6N C5N O7N 126.2(4) . . ?
O6N C5N C4N 116.7(3) . . ?
O7N C5N C4N 117.1(3) . . ?
C5N O6N Ni7 113.9(2) . . ?
C5N O6N Na4 142.9(3) . . ?
Ni7 O6N Na4 99.89(11) . . ?
C5N O7N Ni4 124.0(2) . . ?
C2O C18 C2P 119.7(5) . . ?
C2O C18' C2P 122.3(9) . . ?
C18' C2O N3O 115.6(7) . . ?
C18 C2O N3O 115.6(5) . . ?
C4O N3O C2O 123.1(4) . . ?
C4O N3O Ni8 115.4(3) . . ?
C2O N3O Ni8 121.5(3) . . ?
N3O C4O C8O 129.0(4) . . ?
N3O C4O C5O 114.4(4) . . ?
C8O C4O C5O 116.6(4) . . ?
O7O C5O O6O 127.0(3) . . ?
O7O C5O C4O 114.8(4) . . ?
O6O C5O C4O 118.2(4) . . ?
O7O C5O Na2 91.5(2) . . ?
O6O C5O Na2 48.60(19) . . ?
C4O C5O Na2 136.4(3) . . ?
C5O O6O Ni8 111.5(2) . . ?
C5O O6O Na2 107.9(2) . . ?
Ni8 O6O Na2 120.77(12) . . ?
C5O O7O Ni1 132.0(3) . . ?
N3P C2P C18 111.7(4) . . ?
N3P C2P C18' 112.3(6) . . ?
C4P N3P C2P 121.9(4) . . ?
C4P N3P Ni8 114.2(3) . . ?
C2P N3P Ni8 123.8(3) . . ?
N3P C4P C8P 127.3(4) . . ?
N3P C4P C5P 114.6(4) . . ?
C8P C4P C5P 118.0(4) . . ?
O7P C5P O6P 128.3(3) . . ?
O7P C5P C4P 114.2(3) . . ?
O6P C5P C4P 117.5(4) . . ?
C5P O6P Ni8 112.7(2) . . ?
C5P O7P Ni2 133.1(3) . . ?
C2R C19 C2Q 118.7(4) . . ?
C2Q C19' C2R 128.3(15) . . ?
C19' C2Q N3Q 111.5(9) . . ?
N3Q C2Q C19 113.3(4) . . ?
C4Q N3Q C2Q 122.4(4) . . ?
C4Q N3Q Ni9 113.0(3) . . ?
C2Q N3Q Ni9 123.2(3) . . ?
N3Q C4Q C8Q 127.7(4) . . ?
N3Q C4Q C5Q 114.5(3) . . ?
C8Q C4Q C5Q 117.7(4) . . ?
O7Q C5Q O6Q 126.7(3) . . ?
O7Q C5Q C4Q 115.5(3) . . ?
O6Q C5Q C4Q 117.7(4) . . ?
C5Q O6Q Ni9 110.0(2) . . ?
C5Q O6Q Na1 115.3(2) . . ?
Ni9 O6Q Na1 117.45(12) . . ?
C5Q O7Q Ni3 134.4(2) . . ?
C19' C2R N3R 115.5(9) . . ?
C19' C2R C19 46.2(8) . . ?
N3R C2R C19 110.8(4) . . ?
C4R N3R C2R 123.0(4) . . ?
C4R N3R Ni9 115.3(3) . . ?
C2R N3R Ni9 121.6(3) . . ?
N3R C4R C8R 128.0(4) . . ?
N3R C4R C5R 113.2(4) . . ?
C8R C4R C5R 118.9(4) . . ?
O7R C5R O6R 126.0(4) . . ?
O7R C5R C4R 117.5(4) . . ?
O6R C5R C4R 116.6(3) . . ?
C5R O6R Ni9 113.9(2) . . ?
C5R O6R Na3 136.9(2) . . ?
Ni9 O6R Na3 105.40(13) . . ?
C5R O7R Ni2 122.5(3) . . ?
Na3 O1W Na4 141.60(16) . . ?
Na3 O1W' Na4 173.7(10) . . ?
O11 Cl1 O12 109.2(5) . . ?
O11 Cl1 O14 110.7(3) . . ?
O12 Cl1 O14 113.6(4) . . ?
O11 Cl1 O13 109.3(6) . . ?
O12 Cl1 O13 105.5(4) . . ?
O14 Cl1 O13 108.2(3) . . ?
O22 Cl2 O23 111.7(4) . . ?
O22 Cl2 O24 107.5(3) . . ?
O23 Cl2 O24 114.5(4) . . ?
O22 Cl2 O21 109.9(4) . . ?
O23 Cl2 O21 106.8(4) . . ?
O24 Cl2 O21 106.3(4) . . ?
O22 Cl2 Na2 121.7(3) . . ?
O23 Cl2 Na2 126.6(3) . . ?
O24 Cl2 Na2 49.7(3) . . ?
O21 Cl2 Na2 56.6(3) . . ?
Cl2 O21 Na2 98.2(3) . . ?
Cl2 O24 Na2 105.9(3) . . ?
O34' Cl3 O32' 110.1(9) . . ?
O32" Cl3 O31 113.1(6) . . ?
O34' Cl3 O31 113.6(8) . . ?
O32' Cl3 O31 111.4(8) . . ?
O33 Cl3 O31 108.0(4) . . ?
O32" Cl3 O33" 109.4(9) . . ?
O31 Cl3 O33" 108.4(8) . . ?
O33 Cl3 O32 109.8(6) . . ?
O31 Cl3 O32 109.1(5) . . ?
O33 Cl3 O34 111.2(5) . . ?
O31 Cl3 O34 109.1(4) . . ?
O32 Cl3 O34 109.5(5) . . ?
O32" Cl3 O34" 109.1(10) . . ?
O31 Cl3 O34" 108.0(9) . . ?
O33" Cl3 O34" 108.7(10) . . ?
O34' Cl3 O33' 107.1(9) . . ?
O32' Cl3 O33' 106.2(9) . . ?
O31 Cl3 O33' 107.9(7) . . ?
O41 Cl4 O44 117.6(8) . . ?
O41 Cl4 O42 111.4(8) . . ?
O44 Cl4 O42 104.5(8) . . ?
O41 Cl4 O43 107.6(8) . . ?
O44 Cl4 O43 106.5(8) . . ?
O42 Cl4 O43 108.8(8) . . ?
O43' Cl4' O42' 110.3(9) . . ?
O43' Cl4' O44' 110.9(10) . . ?
O42' Cl4' O44' 108.2(9) . . ?
O43' Cl4' O41 109.7(8) . . ?
O42' Cl4' O41 110.7(8) . . ?
O44' Cl4' O41 107.0(8) . . ?
O3ET C2ET C1ET 116.1(9) . . ?
C2ET O3ET C4ET 119.1(8) . . ?
C5ET C4ET O3ET 114.6(11) . . ?
O12M C7ME C12M 110(7) 2 2 ?
O12M C7ME C10M 112(5) 2 2 ?
O8M" C8ME O10M 125(2) . 2 ?
O8ME C8ME O10M 94(3) . 2 ?
O8M' C8ME O10M 114(3) . 2 ?
C11M O8M' C8ME 114(4) 2 . ?
O10M C10M C7ME 123(6) . 2_545 ?

loop_
_geom_bond_atom_site_label_1
_geom_bond_atom_site_label_2
_geom_bond_distance
_geom_bond_site_symmetry_2
_geom_bond_publ_flag
Ni1 N3B 1.998(4) . y
Ni1 O6A 2.010(3) . y
Ni1 N3A 2.030(3) . y
Ni1 O7O 2.051(3) . y
Ni1 O6B 2.074(3) . y
Ni1 O7G 2.115(3) . y
Ni1 Na4 3.331(2) . ?
Ni2 N3D 1.996(3) . y
Ni2 O6C 2.019(3) . y
Ni2 N3C 2.025(3) . y
Ni2 O6D 2.027(3) . y
Ni2 O7P 2.067(3) . y
Ni2 O7R 2.127(3) . y
Ni2 Na3 3.286(2) . ?
Ni3 N3E 2.027(3) . y
Ni3 N3F 2.054(3) . y
Ni3 O6F 2.067(3) . y
Ni3 O7Q 2.071(3) . y
Ni3 O7B 2.072(3) . y
Ni3 O6E 2.075(3) . y
Ni4 N3G 2.021(3) . y
Ni4 N3H 2.035(3) . y
Ni4 O6G 2.047(3) . y
Ni4 O7F 2.055(3) . y
Ni4 O6H 2.063(3) . y
Ni4 O7N 2.098(3) . y
Ni4 Na4 3.590(2) . ?
Ni5 N3J 2.020(3) . y
Ni5 N3I 2.020(3) . y
Ni5 O6J 2.045(3) . y
Ni5 O6I 2.060(3) . y
Ni5 O7E 2.061(3) . y
Ni5 O7C 2.123(3) . y
Ni5 Na3 3.520(2) . ?
Ni6 N3K 2.019(3) . y
Ni6 N3L 2.041(3) . y
Ni6 O6L 2.067(3) . y
Ni6 O7H 2.068(3) . y
Ni6 O7D 2.069(3) . y
Ni6 O6K 2.071(3) . y
Ni7 N3M 2.014(3) . y
Ni7 N3N 2.023(3) . y
Ni7 O6N 2.026(2) . y
Ni7 O6M 2.027(3) . y
Ni7 O7K 2.095(3) . y
Ni7 O7A 2.134(3) . y
Ni7 Na4 3.317(2) . ?
Ni8 N3O 2.032(3) . y
Ni8 N3P 2.040(3) . y
Ni8 O7I 2.059(3) . y
Ni8 O7M 2.062(3) . y
Ni8 O6P 2.063(3) . y
Ni8 O6O 2.077(3) . y
Ni9 N3Q 2.014(3) . y
Ni9 O6R 2.019(3) . y
Ni9 N3R 2.023(3) . y
Ni9 O6Q 2.063(3) . y
Ni9 O7J 2.082(3) . y
Ni9 O7L 2.087(3) . y
Ni9 Na3 3.4296(18) . ?
Na1 O6L 2.335(3) . y
Na1 O6F 2.364(3) . y
Na1 O1ME 2.367(4) . y
Na1 O6H 2.421(3) . y
Na1 O6Q 2.459(3) . y
Na1 C5F 2.992(4) . y
Na1 C5L 3.090(4) . ?
Na1 Na3 3.774(2) . ?
Na1 Na4 3.969(2) . ?
Na2 O6O 2.373(3) . y
Na2 O6E 2.400(3) . y
Na2 O6I 2.414(3) . y
Na2 O6B 2.424(3) . y
Na2 O24 2.607(6) . y
Na2 O21 2.774(8) . y
Na2 C5E 2.939(4) . ?
Na2 C5O 3.010(4) . ?
Na2 C5I 3.075(4) . ?
Na2 Cl2 3.289(2) . ?
Na2 Na4 3.701(3) . ?
Na2 Na3 3.971(3) . ?
Na3 O1W' 2.246(18) . y
Na3 O6C 2.287(3) . y
Na3 O6R 2.288(3) . y
Na3 O6J 2.334(3) . y
Na3 O1W 2.392(3) . y
Na3 O6D 2.809(3) . ?
Na4 O6A 2.265(3) . y
Na4 O1W' 2.291(18) . y
Na4 O6N 2.302(3) . y
Na4 O6G 2.382(3) . y
Na4 O1W 2.404(4) . y
Na4 O6M 2.860(3) . ?
Na4 O6B 2.949(4) . ?
C11 C2B 1.486(7) . ?
C11 C2A 1.517(7) . ?
C2A N3A 1.463(6) . ?
N3A C4A 1.266(6) . ?
C4A C8A 1.492(6) . ?
C4A C5A 1.540(6) . ?
C5A O7A 1.242(5) . ?
C5A O6A 1.250(5) . ?
C2B N3B 1.483(5) . ?
N3B C4B 1.255(5) . ?
C4B C8B 1.489(7) . ?
C4B C5B 1.531(6) . ?
C5B O7B 1.249(5) . ?
C5B O6B 1.256(5) . ?
C12 C2D 1.509(7) . ?
C12 C2C 1.513(7) . ?
C2C N3C 1.470(6) . ?
N3C C4C 1.256(6) . ?
C4C C8C 1.498(6) . ?
C4C C5C 1.532(6) . ?
C5C O7C 1.244(5) . ?
C5C O6C 1.258(4) . ?
C2D N3D 1.468(5) . ?
N3D C4D 1.267(5) . ?
C4D C8D 1.481(6) . ?
C4D C5D 1.533(5) . ?
C5D O7D 1.250(4) . ?
C5D O6D 1.251(5) . ?
C13 C2E 1.477(8) . ?
C13 C2F 1.511(8) . ?
C13' C2E 1.37(2) . ?
C13' C2F 1.474(19) . ?
C2E N3E 1.456(5) . ?
N3E C4E 1.269(5) . ?
C4E C8E 1.489(6) . ?
C4E C5E 1.525(6) . ?
C5E O7E 1.240(5) . ?
C5E O6E 1.258(5) . ?
C2F N3F 1.460(5) . ?
N3F C4F 1.266(5) . ?
C4F C8F 1.505(6) . ?
C4F C5F 1.516(5) . ?
C5F O7F 1.231(5) . ?
C5F O6F 1.263(5) . ?
C14 C2H 1.506(6) . ?
C14 C2G 1.514(7) . ?
C2G N3G 1.464(5) . ?
N3G C4G 1.278(6) . ?
C4G C8G 1.483(7) . ?
C4G C5G 1.542(5) . ?
C5G O6G 1.247(5) . ?
C5G O7G 1.256(5) . ?
C2H N3H 1.469(5) . ?
N3H C4H 1.262(5) . ?
C4H C8H 1.493(5) . ?
C4H C5H 1.538(5) . ?
C5H O7H 1.240(5) . ?
C5H O6H 1.264(5) . ?
C15 C2J 1.475(9) . ?
C15 C2I 1.571(9) . ?
C15' C2J 1.484(12) . ?
C15' C2I 1.488(12) . ?
C2I N3I 1.460(5) . ?
N3I C4I 1.260(5) . ?
C4I C8I 1.500(5) . ?
C4I C5I 1.526(5) . ?
C5I O7I 1.247(5) . ?
C5I O6I 1.267(4) . ?
C2J N3J 1.461(5) . ?
N3J C4J 1.278(5) . ?
C4J C8J 1.492(6) . ?
C4J C5J 1.524(5) . ?
C5J O7J 1.254(5) . ?
C5J O6J 1.255(5) . ?
C16 C2K 1.508(7) . ?
C16 C2L 1.509(6) . ?
C2K N3K 1.478(5) . ?
N3K C4K 1.274(6) . ?
C4K C8K 1.487(6) . ?
C4K C5K 1.507(6) . ?
C5K O6K 1.250(5) . ?
C5K O7K 1.268(5) . ?
C2L N3L 1.465(5) . ?
N3L C4L 1.262(5) . ?
C4L C8L 1.493(5) . ?
C4L C5L 1.518(5) . ?
C5L O7L 1.249(5) . ?
C5L O6L 1.263(5) . ?
C17 C2M 1.515(9) . ?
C17 C2N 1.540(9) . ?
C17' C2N 1.504(14) . ?
C17' C2M 1.551(14) . ?
C2M N3M 1.462(5) . ?
N3M C4M 1.259(5) . ?
C4M C8M 1.490(6) . ?
C4M C5M 1.525(6) . ?
C5M O7M 1.243(5) . ?
C5M O6M 1.262(4) . ?
C2N N3N 1.459(5) . ?
N3N C4N 1.272(6) . ?
C4N C8N 1.490(6) . ?
C4N C5N 1.522(5) . ?
C5N O6N 1.247(4) . ?
C5N O7N 1.252(5) . ?
C18 C2O 1.457(9) . ?
C18 C2P 1.502(9) . ?
C18' C2O 1.386(14) . ?
C18' C2P 1.534(13) . ?
C2O N3O 1.479(5) . ?
N3O C4O 1.257(6) . ?
C4O C8O 1.494(6) . ?
C4O C5O 1.532(5) . ?
C5O O7O 1.249(5) . ?
C5O O6O 1.260(5) . ?
C2P N3P 1.482(5) . ?
N3P C4P 1.274(6) . ?
C4P C8P 1.492(6) . ?
C4P C5P 1.536(5) . ?
C5P O7P 1.242(5) . ?
C5P O6P 1.253(5) . ?
C19 C2R 1.497(8) . ?
C19 C2Q 1.508(8) . ?
C19' C2Q 1.42(2) . ?
C19' C2R 1.46(2) . ?
C2Q N3Q 1.475(5) . ?
N3Q C4Q 1.275(6) . ?
C4Q C8Q 1.491(6) . ?
C4Q C5Q 1.534(5) . ?
C5Q O7Q 1.250(5) . ?
C5Q O6Q 1.256(5) . ?
C2R N3R 1.471(5) . ?
N3R C4R 1.279(6) . ?
C4R C8R 1.498(7) . ?
C4R C5R 1.530(5) . ?
C5R O7R 1.246(5) . ?
C5R O6R 1.264(5) . ?
Cl1 O11 1.382(5) . ?
Cl1 O12 1.394(6) . ?
Cl1 O14 1.400(4) . ?
Cl1 O13 1.415(5) . ?
Cl2 O22 1.407(5) . ?
Cl2 O23 1.412(5) . ?
Cl2 O24 1.413(4) . ?
Cl2 O21 1.417(4) . ?
Cl3 O32" 1.396(8) . ?
Cl3 O34' 1.400(8) . ?
Cl3 O32' 1.402(9) . ?
Cl3 O33 1.409(6) . ?
Cl3 O31 1.415(4) . ?
Cl3 O33" 1.416(9) . ?
Cl3 O32 1.418(7) . ?
Cl3 O34 1.420(6) . ?
Cl3 O34" 1.424(9) . ?
Cl3 O33' 1.450(8) . ?
O41 Cl4 1.371(7) . ?
O41 Cl4' 1.454(8) . ?
Cl4 O44 1.410(8) . ?
Cl4 O42 1.426(8) . ?
Cl4 O43 1.434(8) . ?
O5ME C5ME 1.381(14) . ?
Cl4' O43' 1.393(9) . ?
Cl4' O42' 1.405(8) . ?
Cl4' O44' 1.414(9) . ?
O9ME C9ME 1.379(15) . ?
C6ME O6ME 1.392(13) . ?
C6ME O6M' 1.429(16) . ?
O6ME O6M' 1.56(4) . ?
O6M" C6M" 1.367(15) . ?
O1ME C1ME 1.416(6) . ?
C1ET C2ET 1.408(13) . ?
C2ET O3ET 1.344(10) . ?
O3ET C4ET 1.495(13) . ?
C4ET C5ET 1.311(14) . ?
C2ME O2ME 1.408(10) . ?
C3ME O3M' 1.325(13) . ?
C3ME O3ME 1.381(8) . ?
O4ME C4ME 1.473(12) . ?
O4M' C4M' 1.399(15) . ?
C7ME O7ME 1.387(15) . ?
C7ME C10M 1.50(8) 2 ?
O7ME C12M 1.50(9) 2 ?
O7ME O12M 1.52(4) 2 ?
C8ME O8M" 1.359(15) . ?
C8ME O8ME 1.389(16) . ?
C8ME O8M' 1.396(16) . ?
C10M O10M 1.385(16) . ?
O11M C11M 1.386(16) . ?
O11M O8M' 1.77(6) 2_545 ?
C11M O8M' 1.21(10) 2_545 ?
C12M O12M 1.394(16) . ?
C12M O7ME 1.50(9) 2_545 ?
O12M O7ME 1.52(4) 2_545 ?
